data_7702872
loop_
_publ_author_name
'Yamanari, Kazuaki'
'Ito, Rie'
'Yamamoto, Shiori'
'Konno, Takumi'
'Fuyuhiro, Akira'
'Kobayashi, Mako'
'Arakawa, Ryuichi'

_publ_section_title
;
 Diastereomeric separations and crystal structures of rhodium(iii) and
 iridium(iii) complexes containing adenosine and related
 nucleosidesElectronic supplementary information (ESI) available: 1H NMR
 and CD spectra. See http://www.rsc.org/suppdata/dt/b2/b209148h/
;
_journal_issue 3
_journal_name_full 'Dalton Transactions'
_journal_page_first 380
_journal_paper_doi 10.1039/b209148h
_journal_year 2003
_chemical_formula_moiety 'C64 H90 F9 N15 O24.50 S3 Rh3 '
_chemical_formula_sum 'C64 H90 F9 N15 O24.5 Rh3 S3'
_chemical_formula_weight 2037.38
_space_group_IT_number 19
_space_group_name_Hall 'P 2ac 2ab'
_space_group_name_H-M_alt 'P 21 21 21'
_symmetry_cell_setting orthorhombic
_symmetry_Int_Tables_number 19
_symmetry_space_group_name_H-M 'P 21 21 21'
_cell_angle_alpha 90
_cell_angle_beta 90
_cell_angle_gamma 90
_cell_formula_units_Z 4
_cell_length_a 21.0185(4)
_cell_length_b 21.3660(4)
_cell_length_c 19.4924(3)
_cell_measurement_reflns_used 137658
_cell_measurement_temperature 296.2
_cell_measurement_theta_max 27.5
_cell_measurement_theta_min 1.4
_cell_volume 8753.7(3)
_computing_cell_refinement PROCESS-AUTO
_computing_data_collection PROCESS-AUTO
_computing_data_reduction 'teXsan Ver. 1.10'
_computing_publication_material 'teXsan Ver. 1.10'
_computing_structure_refinement SHELXL93
_computing_structure_solution SHELXS86
_diffrn_measurement_device_type 'Rigaku RAXIS-RAPID Imaging Plate'
_diffrn_measurement_method \w
_diffrn_radiation_type 'Mo K\a'
_diffrn_radiation_wavelength 0.7107
_diffrn_reflns_av_R_equivalents 0.000
_diffrn_reflns_limit_h_max 27
_diffrn_reflns_limit_h_min -27
_diffrn_reflns_limit_k_max 27
_diffrn_reflns_limit_k_min -27
_diffrn_reflns_limit_l_max 25
_diffrn_reflns_limit_l_min -25
_diffrn_reflns_number 47691
_diffrn_reflns_theta_max 27.48
_exptl_absorpt_coefficient_mu 0.726
_exptl_absorpt_correction_T_max 0.897
_exptl_absorpt_correction_T_min 0.669
_exptl_absorpt_correction_type multi-scan
_exptl_absorpt_process_details '(Higashi, 1995)'
_exptl_crystal_colour yellow
_exptl_crystal_density_diffrn 1.546
_exptl_crystal_density_method 'not measured'
_exptl_crystal_description column
_exptl_crystal_size_max 0.350
_exptl_crystal_size_mid 0.150
_exptl_crystal_size_min 0.150
_refine_diff_density_max 0.93
_refine_diff_density_min -0.91
_refine_ls_abs_structure_Flack 0.02(2)
_refine_ls_extinction_coef 0.0000
_refine_ls_extinction_expression Fc^*^=kFc[1+0.001xFc^2^\l^3^/sin(2\q)]^-1/4^
_refine_ls_extinction_method SHELXL
_refine_ls_goodness_of_fit_ref 0.652
_refine_ls_hydrogen_treatment noref
_refine_ls_number_parameters 993
_refine_ls_number_reflns 13527
_refine_ls_R_factor_gt 0.0441
_refine_ls_shift/su_max -0.0500
_refine_ls_structure_factor_coef Fsqd
_refine_ls_weighting_details 'w = 1/[\s^2^(Fo^2^) + (0.1000P)^2^+0.0000P] where P=(Fo^2^+2Fc^2^)/3'
_refine_ls_weighting_scheme calc
_refine_ls_wR_factor_ref 0.1373
_reflns_number_gt 13527
_reflns_number_total 20037
_reflns_threshold_expression >2.0sigma(I)
_cod_data_source_file b209148h.txt
_cod_data_source_block '[{Rh(Cp*)(adenosine)}3][CF3SO3]3$Ba&#x0013;(B.5H2O$Ba(BH3OH'
_cod_original_sg_symbol_H-M 'P 21 21 21   '
_cod_original_formula_sum 'C64 H90 F9 N15 O24.50 S3 Rh3 '
_cod_database_code 7702872

loop_
_symmetry_equiv_pos_as_xyz
x,y,z
1/2-x,-y,1/2+z
1/2+x,1/2-y,-z
-x,1/2+y,1/2-z

loop_
_atom_site_label
_atom_site_type_symbol
_atom_site_fract_x
_atom_site_fract_y
_atom_site_fract_z
_atom_site_U_iso_or_equiv
_atom_site_adp_type
_atom_site_occupancy
_atom_site_calc_flag
_atom_site_refinement_flags
Rh(1) Rh 0.08037(2) 0.30190(2) 0.13725(2) 0.03791(9) Uani 1.00 d .
Rh(2) Rh 0.22987(2) 0.40601(2) 0.34614(2) 0.03493(9) Uani 1.00 d .
Rh(3) Rh 0.26940(2) 0.15604(2) 0.26559(2) 0.03946(9) Uani 1.00 d .
S(1) S 0.05713(8) 0.42829(8) -0.13923(9) 0.0608(4) Uani 1.00 d .
S(2) S 0.6293(1) 0.44329(9) -0.0134(1) 0.0741(5) Uani 1.00 d .
S(3) S 0.3732 0.3610 -0.3353 0.1129 Uiso 0.70 d P
S(3B) S 0.3696 0.3914 -0.3023 0.0791 Uiso 0.30 d P
F(1) F 0.0051(4) 0.5149(4) -0.0656(4) 0.153(3) Uani 1.00 d .
F(2) F -0.0266(4) 0.5113(4) -0.1690(4) 0.164(3) Uani 1.00 d .
F(3) F -0.0586(3) 0.4446(4) -0.0976(4) 0.140(2) Uani 1.00 d .
F(4) F 0.5464(3) 0.4871(4) -0.0998(4) 0.136(2) Uani 1.00 d .
F(5) F 0.6266(4) 0.5430(3) -0.0860(5) 0.159(3) Uani 1.00 d .
F(6) F 0.5564(4) 0.5411(3) -0.0096(4) 0.147(3) Uani 1.00 d .
F(7) F 0.4831 0.4138 -0.3071 0.2146 Uiso 1.00 d .
F(8) F 0.4372 0.4480 -0.3980 0.2634 Uiso 1.00 d .
F(9) F 0.4082 0.4634 -0.2864 0.2762 Uiso 1.00 d .
O(51) O 0.1036(2) 0.4706(2) -0.1642(3) 0.075(1) Uani 1.00 d .
O(52) O 0.0711(3) 0.3961(4) -0.0786(4) 0.126(3) Uani 1.00 d .
O(53) O 0.0297(4) 0.3891(3) -0.1925(4) 0.116(2) Uani 1.00 d .
O(54) O 0.6705(4) 0.4728(4) 0.0355(4) 0.135(3) Uani 1.00 d .
O(55) O 0.5803(3) 0.4082(3) 0.0198(4) 0.106(2) Uani 1.00 d .
O(56) O 0.6585(4) 0.4116(3) -0.0691(4) 0.114(2) Uani 1.00 d .
O(57) O 0.3799 0.3337 -0.2659 0.1453 Uiso 1.00 d .
O(58) O 0.3183 0.3827 -0.3641 0.1211 Uiso 1.00 d .
O(59) O 0.4224 0.3350 -0.3985 0.2713 Uiso 1.00 d .
O(101) O 0.2217(2) 0.1707(2) -0.1205(2) 0.056(1) Uani 1.00 d .
O(102) O 0.3137(3) 0.3113(3) -0.1080(3) 0.081(2) Uani 1.00 d .
O(103) O 0.2976(4) 0.2458(4) -0.2265(3) 0.114(2) Uani 1.00 d .
O(105) O 0.3364(5) 0.1073(6) -0.0683(6) 0.182(4) Uani 1.00 d .
O(201) O 0.3551(2) 0.5180(2) 0.0756(2) 0.0518(10) Uani 1.00 d .
O(202) O 0.3520(3) 0.6555(2) 0.0932(2) 0.069(1) Uani 1.00 d .
O(203) O 0.4646(2) 0.6191(3) 0.1578(3) 0.082(2) Uani 1.00 d .
O(205) O 0.4561(3) 0.4308(2) 0.0571(3) 0.081(1) Uani 1.00 d .
O(301) O 0.5521(2) 0.2559(2) 0.2645(3) 0.068(1) Uani 1.00 d .
O(302) O 0.5708(2) 0.3041(2) 0.1085(2) 0.062(1) Uani 1.00 d .
O(303) O 0.6185(2) 0.3963(2) 0.1926(3) 0.070(1) Uani 1.00 d .
O(305) O 0.6483(6) 0.2780(4) 0.3750(5) 0.190(5) Uani 1.00 d .
O(401) O 0.3604(3) 0.3505(3) 0.0185(3) 0.102(2) Uani 1.00 d .
O(501) O 0.772(1) 0.3053(9) 0.354(1) 0.17136(9) Uiso 0.50 d P
O(502) O -0.026(1) 0.311(1) 0.550(1) 0.2002(1) Uiso 0.50 d P
O(503) O 0.686(1) 0.476(1) 0.479(1) 0.1820(1) Uiso 0.50 d P
O(504) O 0.829(1) 0.307(1) 0.389(1) 0.2033(1) Uiso 0.50 d P
O(505) O -0.041(2) 0.257(2) 0.552(2) 0.2747(2) Uiso 0.50 d P
N(11) N 0.2430(2) 0.1823(2) 0.1629(2) 0.043(1) Uani 1.00 d .
N(13) N 0.2760(2) 0.1764(2) 0.0441(2) 0.047(1) Uani 1.00 d .
N(16) N 0.1475(2) 0.2407(2) 0.1888(2) 0.0412(9) Uani 1.00 d .
N(17) N 0.1380(2) 0.2720(2) 0.0528(2) 0.0410(10) Uani 1.00 d .
N(19) N 0.2040(2) 0.2398(2) -0.0296(2) 0.0437(10) Uani 1.00 d .
N(21) N 0.1471(2) 0.3771(2) 0.1476(2) 0.0368(9) Uani 1.00 d .
N(23) N 0.2053(2) 0.4576(2) 0.0844(2) 0.0400(9) Uani 1.00 d .
N(26) N 0.1668(2) 0.3672(2) 0.2697(2) 0.0422(10) Uani 1.00 d .
N(27) N 0.2519(2) 0.4650(2) 0.2592(2) 0.0359(9) Uani 1.00 d .
N(29) N 0.2783(2) 0.5146(2) 0.1626(2) 0.0368(9) Uani 1.00 d .
N(31) N 0.3074(2) 0.3496(2) 0.3062(2) 0.0360(9) Uani 1.00 d .
N(33) N 0.4169(2) 0.3549(2) 0.2668(2) 0.0441(10) Uani 1.00 d .
N(36) N 0.2523(2) 0.2501(2) 0.3008(2) 0.0390(9) Uani 1.00 d .
N(37) N 0.3600(2) 0.1999(2) 0.2420(2) 0.0408(9) Uani 1.00 d .
N(39) N 0.4508(2) 0.2508(2) 0.2207(3) 0.049(1) Uani 1.00 d .
C(12) C 0.2803(3) 0.1641(3) 0.1089(3) 0.046(1) Uani 1.00 d .
C(14) C 0.2264(3) 0.2140(2) 0.0303(2) 0.041(1) Uani 1.00 d .
C(15) C 0.1849(2) 0.2355(3) 0.0787(3) 0.041(1) Uani 1.00 d .
C(16) C 0.1915(2) 0.2192(2) 0.1494(3) 0.038(1) Uani 1.00 d .
C(18) C 0.1499(3) 0.2740(2) -0.0144(3) 0.040(1) Uani 1.00 d .
C(22) C 0.1637(3) 0.4117(3) 0.0901(3) 0.041(1) Uani 1.00 d .
C(24) C 0.2325(2) 0.4711(2) 0.1457(2) 0.0369(9) Uani 1.00 d .
C(25) C 0.2182(3) 0.4410(2) 0.2054(2) 0.039(1) Uani 1.00 d .
C(26) C 0.1750(2) 0.3920(2) 0.2084(2) 0.035(1) Uani 1.00 d .
C(28) C 0.2884(2) 0.5095(2) 0.2327(2) 0.038(1) Uani 1.00 d .
C(32) C 0.3638(3) 0.3784(2) 0.2933(3) 0.044(1) Uani 1.00 d .
C(34) C 0.4085(3) 0.2930(2) 0.2499(3) 0.045(1) Uani 1.00 d .
C(35) C 0.3549(2) 0.2612(2) 0.2612(3) 0.038(1) Uani 1.00 d .
C(36) C 0.3010(3) 0.2874(2) 0.2914(2) 0.037(1) Uani 1.00 d .
C(38) C 0.4178(3) 0.1947(2) 0.2171(3) 0.046(1) Uani 1.00 d .
C(101) C 0.2293(3) 0.2343(3) -0.0994(3) 0.048(1) Uani 1.00 d .
C(102) C 0.2996(3) 0.2470(3) -0.1043(3) 0.061(2) Uani 1.00 d .
C(103) C 0.3180(4) 0.2109(4) -0.1684(4) 0.082(2) Uani 1.00 d .
C(104) C 0.2755(3) 0.1537(4) -0.1636(4) 0.076(2) Uani 1.00 d .
C(105) C 0.3038(6) 0.0932(6) -0.1298(6) 0.123(4) Uani 1.00 d .
C(110) C 0.0023(3) 0.2797(3) 0.2027(3) 0.052(1) Uani 1.00 d .
C(111) C 0.0016(3) 0.3465(3) 0.1881(3) 0.054(1) Uani 1.00 d .
C(112) C -0.0050(3) 0.3530(3) 0.1161(3) 0.055(2) Uani 1.00 d .
C(113) C -0.0102(3) 0.2926(4) 0.0867(3) 0.056(2) Uani 1.00 d .
C(114) C -0.0042(2) 0.2473(3) 0.1408(3) 0.053(1) Uani 1.00 d .
C(115) C 0.0087(4) 0.2519(4) 0.2720(4) 0.073(2) Uani 1.00 d .
C(116) C 0.0039(4) 0.3975(4) 0.2399(5) 0.080(2) Uani 1.00 d .
C(117) C -0.0097(4) 0.4152(4) 0.0804(5) 0.088(3) Uani 1.00 d .
C(118) C -0.0212(4) 0.2789(5) 0.0120(4) 0.087(3) Uani 1.00 d .
C(119) C -0.0087(4) 0.1784(4) 0.1328(6) 0.093(3) Uani 1.00 d .
C(201) C 0.3105(3) 0.5551(3) 0.1127(2) 0.040(1) Uani 1.00 d .
C(202) C 0.3479(3) 0.6074(3) 0.1446(3) 0.050(1) Uani 1.00 d .
C(203) C 0.4131(3) 0.5772(3) 0.1569(3) 0.057(1) Uani 1.00 d .
C(204) C 0.4193(3) 0.5335(3) 0.0965(3) 0.049(1) Uani 1.00 d .
C(205) C 0.4521(4) 0.4732(3) 0.1156(4) 0.073(2) Uani 1.00 d .
C(210) C 0.2308(3) 0.3722(3) 0.4500(2) 0.045(1) Uani 1.00 d .
C(211) C 0.2697(3) 0.4278(2) 0.4450(2) 0.041(1) Uani 1.00 d .
C(212) C 0.2302(3) 0.4786(2) 0.4247(2) 0.043(1) Uani 1.00 d .
C(213) C 0.1676(3) 0.4542(3) 0.4128(3) 0.052(1) Uani 1.00 d .
C(214) C 0.1673(3) 0.3881(3) 0.4322(3) 0.054(2) Uani 1.00 d .
C(215) C 0.2536(4) 0.3097(3) 0.4750(3) 0.066(2) Uani 1.00 d .
C(216) C 0.3384(3) 0.4305(3) 0.4652(3) 0.060(2) Uani 1.00 d .
C(217) C 0.2500(4) 0.5440(3) 0.4147(3) 0.062(2) Uani 1.00 d .
C(218) C 0.1094(3) 0.4914(4) 0.3949(4) 0.076(2) Uani 1.00 d .
C(219) C 0.1130(4) 0.3450(5) 0.4318(3) 0.083(2) Uani 1.00 d .
C(301) C 0.5175(3) 0.2584(3) 0.2028(4) 0.052(1) Uani 1.00 d .
C(302) C 0.5323(3) 0.3195(3) 0.1670(3) 0.052(1) Uani 1.00 d .
C(303) C 0.5717(3) 0.3561(3) 0.2200(3) 0.058(2) Uani 1.00 d .
C(304) C 0.6019(3) 0.3030(3) 0.2634(4) 0.065(2) Uani 1.00 d .
C(305) C 0.6159(6) 0.3262(4) 0.3362(5) 0.120(4) Uani 1.00 d .
C(310) C 0.2035(3) 0.0800(3) 0.2774(4) 0.067(2) Uani 1.00 d .
C(311) C 0.2105(3) 0.1131(3) 0.3410(4) 0.067(2) Uani 1.00 d .
C(312) C 0.2745(4) 0.1083(3) 0.3616(3) 0.063(2) Uani 1.00 d .
C(313) C 0.3078(3) 0.0720(3) 0.3109(4) 0.060(2) Uani 1.00 d .
C(314) C 0.2625(4) 0.0561(3) 0.2594(3) 0.058(2) Uani 1.00 d .
C(315) C 0.1410(4) 0.0716(4) 0.2426(6) 0.102(3) Uani 1.00 d .
C(316) C 0.1601(5) 0.1433(5) 0.3835(6) 0.112(4) Uani 1.00 d .
C(317) C 0.3062(6) 0.1357(5) 0.4274(4) 0.105(3) Uani 1.00 d .
C(318) C 0.3767(4) 0.0533(4) 0.3104(5) 0.088(3) Uani 1.00 d .
C(319) C 0.2750(6) 0.0154(3) 0.1972(5) 0.096(3) Uani 1.00 d .
C(401) C 0.3317(5) 0.3367(5) 0.0841(6) 0.099(3) Uani 1.00 d .
C(501) C -0.0080(5) 0.4773(4) -0.1152(5) 0.088(3) Uani 1.00 d .
C(502) C 0.5892(5) 0.5056(4) -0.0527(6) 0.099(3) Uani 1.00 d .
C(503) C 0.4305 0.4152 -0.3374 0.1793 Uiso 1.00 d .
H(1) H 0.3185 0.3764 0.1053 0.1220 Uiso 1.00 calc .
H(2) H 0.2962 0.3117 0.0785 0.1220 Uiso 1.00 calc .
H(3) H 0.3624 0.3185 0.1128 0.1220 Uiso 1.00 calc .
H(4) H 0.1450 0.2310 0.2366 0.0499 Uiso 1.00 calc .
H(5) H 0.3160 0.1378 0.1212 0.0551 Uiso 1.00 calc .
H(6) H 0.1251 0.2976 -0.0479 0.0488 Uiso 1.00 calc .
H(7) H -0.0273 0.2269 0.2825 0.0907 Uiso 1.00 calc .
H(8) H 0.0462 0.2273 0.2747 0.0907 Uiso 1.00 calc .
H(9) H 0.0116 0.2848 0.3060 0.0907 Uiso 1.00 calc .
H(10) H 0.0075 0.3811 0.2851 0.0977 Uiso 1.00 calc .
H(11) H 0.0374 0.4261 0.2315 0.0977 Uiso 1.00 calc .
H(12) H -0.0360 0.4216 0.2386 0.0977 Uiso 1.00 calc .
H(13) H 0.0270 0.4416 0.0901 0.1065 Uiso 1.00 calc .
H(14) H -0.0141 0.4116 0.0327 0.1065 Uiso 1.00 calc .
H(15) H -0.0464 0.4393 0.0975 0.1065 Uiso 1.00 calc .
H(16) H -0.0591 0.2996 -0.0037 0.1131 Uiso 1.00 calc .
H(17) H 0.0139 0.2984 -0.0150 0.1131 Uiso 1.00 calc .
H(18) H -0.0221 0.2370 0.0022 0.1131 Uiso 1.00 calc .
H(19) H -0.0450 0.1611 0.1573 0.1121 Uiso 1.00 calc .
H(20) H -0.0123 0.1650 0.0861 0.1121 Uiso 1.00 calc .
H(21) H 0.0285 0.1568 0.1518 0.1121 Uiso 1.00 calc .
H(22) H 0.1358 0.3358 0.2793 0.0497 Uiso 1.00 calc .
H(23) H 0.1417 0.4011 0.0488 0.0468 Uiso 1.00 calc .
H(24) H 0.3179 0.5349 0.2584 0.0456 Uiso 1.00 calc .
H(25) H 0.2201 0.2798 0.4739 0.0806 Uiso 1.00 calc .
H(26) H 0.2878 0.2950 0.4469 0.0806 Uiso 1.00 calc .
H(27) H 0.2688 0.3131 0.5212 0.0806 Uiso 1.00 calc .
H(28) H 0.3445 0.4216 0.5123 0.0696 Uiso 1.00 calc .
H(29) H 0.3637 0.4025 0.4384 0.0696 Uiso 1.00 calc .
H(30) H 0.3553 0.4726 0.4570 0.0696 Uiso 1.00 calc .
H(31) H 0.2670 0.5606 0.4560 0.0747 Uiso 1.00 calc .
H(32) H 0.2814 0.5465 0.3795 0.0747 Uiso 1.00 calc .
H(33) H 0.2142 0.5689 0.4012 0.0747 Uiso 1.00 calc .
H(34) H 0.1203 0.5338 0.3829 0.0922 Uiso 1.00 calc .
H(35) H 0.0880 0.4736 0.3553 0.0922 Uiso 1.00 calc .
H(36) H 0.0795 0.4927 0.4315 0.0922 Uiso 1.00 calc .
H(37) H 0.0752 0.3702 0.4182 0.0995 Uiso 1.00 calc .
H(38) H 0.1189 0.3140 0.4003 0.0995 Uiso 1.00 calc .
H(39) H 0.1056 0.3307 0.4764 0.0995 Uiso 1.00 calc .
H(40) H 0.2132 0.2634 0.3217 0.0475 Uiso 1.00 calc .
H(41) H 0.3659 0.4226 0.3052 0.0527 Uiso 1.00 calc .
H(42) H 0.4349 0.1563 0.1990 0.0565 Uiso 1.00 calc .
H(43) H 0.1226 0.1087 0.2302 0.1175 Uiso 1.00 calc .
H(44) H 0.1473 0.0459 0.2004 0.1175 Uiso 1.00 calc .
H(45) H 0.1128 0.0469 0.2707 0.1175 Uiso 1.00 calc .
H(46) H 0.1677 0.1837 0.3918 0.1348 Uiso 1.00 calc .
H(47) H 0.1193 0.1382 0.3584 0.1348 Uiso 1.00 calc .
H(48) H 0.1544 0.1191 0.4252 0.1348 Uiso 1.00 calc .
H(49) H 0.3249 0.1017 0.4543 0.1304 Uiso 1.00 calc .
H(50) H 0.3415 0.1626 0.4148 0.1304 Uiso 1.00 calc .
H(51) H 0.2776 0.1574 0.4543 0.1304 Uiso 1.00 calc .
H(52) H 0.3808 0.0087 0.3094 0.1091 Uiso 1.00 calc .
H(53) H 0.3974 0.0694 0.2696 0.1091 Uiso 1.00 calc .
H(54) H 0.3981 0.0692 0.3492 0.1091 Uiso 1.00 calc .
H(55) H 0.2519 -0.0225 0.1995 0.1119 Uiso 1.00 calc .
H(56) H 0.2652 0.0369 0.1561 0.1119 Uiso 1.00 calc .
H(57) H 0.3203 0.0044 0.1954 0.1119 Uiso 1.00 calc .

loop_
_atom_site_aniso_label
_atom_site_aniso_U_11
_atom_site_aniso_U_22
_atom_site_aniso_U_33
_atom_site_aniso_U_12
_atom_site_aniso_U_13
_atom_site_aniso_U_23
Rh(1) 0.0275(2) 0.0467(2) 0.0395(2) -0.0019(2) 0.0025(2) 0.0003(2)
Rh(2) 0.0369(2) 0.0414(2) 0.0266(2) 0.0035(2) 0.0050(2) -0.0013(1)
Rh(3) 0.0377(2) 0.0344(2) 0.0463(2) -0.0020(2) 0.0000(2) 0.0076(2)
S(1) 0.0629(9) 0.0531(9) 0.0664(10) -0.0157(7) 0.0066(8) 0.0081(8)
S(2) 0.061(1) 0.070(1) 0.091(1) 0.0066(9) 0.0173(10) 0.000(1)
F(1) 0.134(6) 0.170(6) 0.156(6) 0.008(5) 0.009(5) -0.074(6)
F(2) 0.165(7) 0.158(6) 0.168(7) 0.064(5) -0.011(5) 0.060(5)
F(3) 0.059(3) 0.191(7) 0.169(6) -0.009(4) 0.021(3) 0.014(5)
F(4) 0.106(5) 0.143(6) 0.157(6) 0.024(4) -0.023(4) 0.013(5)
F(5) 0.143(6) 0.105(4) 0.229(8) 0.007(4) 0.085(6) 0.067(5)
F(6) 0.164(6) 0.090(4) 0.188(7) 0.054(4) 0.069(5) -0.014(4)
O(51) 0.074(3) 0.083(3) 0.068(3) -0.032(3) 0.012(2) -0.003(3)
O(52) 0.101(5) 0.159(6) 0.116(5) 0.037(5) 0.031(4) 0.086(5)
O(53) 0.123(6) 0.093(4) 0.132(5) -0.057(4) 0.016(4) -0.035(4)
O(54) 0.119(6) 0.146(7) 0.139(6) -0.021(5) -0.051(5) -0.010(5)
O(55) 0.074(4) 0.096(4) 0.148(6) 0.007(3) 0.027(4) 0.044(4)
O(56) 0.130(6) 0.094(4) 0.119(5) 0.054(4) 0.041(4) -0.005(4)
O(101) 0.041(2) 0.070(3) 0.058(2) 0.002(2) -0.002(2) -0.024(2)
O(102) 0.100(4) 0.083(4) 0.060(3) -0.028(3) 0.013(3) 0.000(3)
O(103) 0.132(6) 0.163(6) 0.047(3) -0.012(5) 0.019(3) -0.013(4)
O(105) 0.132(8) 0.25(1) 0.164(9) 0.084(8) -0.014(7) -0.012(8)
O(201) 0.044(2) 0.069(3) 0.043(2) -0.004(2) 0.002(2) -0.008(2)
O(202) 0.098(4) 0.055(2) 0.056(3) -0.014(3) 0.004(2) 0.018(2)
O(203) 0.060(3) 0.101(4) 0.086(4) -0.031(3) 0.003(3) -0.030(3)
O(205) 0.064(3) 0.071(3) 0.107(4) 0.004(2) 0.008(3) -0.016(3)
O(301) 0.050(2) 0.055(3) 0.100(4) -0.011(2) -0.002(2) 0.019(3)
O(302) 0.058(3) 0.060(3) 0.067(3) -0.006(2) 0.025(2) -0.008(2)
O(303) 0.077(3) 0.040(2) 0.092(3) -0.017(2) 0.024(3) -0.002(2)
O(305) 0.30(1) 0.096(5) 0.175(8) -0.058(7) -0.134(9) 0.052(5)
O(401) 0.115(5) 0.104(4) 0.088(4) -0.031(4) -0.019(4) -0.012(4)
N(11) 0.037(2) 0.041(2) 0.052(3) 0.001(2) -0.002(2) 0.004(2)
N(13) 0.045(3) 0.049(2) 0.046(2) 0.014(2) 0.004(2) -0.006(2)
N(16) 0.041(2) 0.050(3) 0.033(2) 0.000(2) 0.003(2) 0.003(2)
N(17) 0.037(2) 0.044(2) 0.042(2) -0.001(2) -0.003(2) -0.006(2)
N(19) 0.041(2) 0.048(3) 0.042(2) -0.004(2) 0.001(2) -0.001(2)
N(21) 0.038(2) 0.045(2) 0.027(2) 0.001(2) 0.001(2) 0.001(2)
N(23) 0.043(2) 0.042(2) 0.034(2) -0.006(2) -0.002(2) 0.003(2)
N(26) 0.043(2) 0.047(2) 0.037(2) 0.000(2) 0.012(2) 0.001(2)
N(27) 0.037(2) 0.042(2) 0.029(2) -0.002(2) 0.002(1) -0.001(2)
N(29) 0.044(2) 0.036(2) 0.030(2) -0.003(2) 0.003(2) 0.002(2)
N(31) 0.033(2) 0.040(2) 0.035(2) -0.001(2) 0.008(2) -0.008(2)
N(33) 0.038(2) 0.037(2) 0.058(3) -0.001(2) 0.015(2) -0.003(2)
N(36) 0.030(2) 0.041(2) 0.046(2) 0.001(2) 0.007(2) 0.001(2)
N(37) 0.037(2) 0.031(2) 0.055(2) 0.000(2) 0.009(2) -0.001(2)
N(39) 0.038(2) 0.035(2) 0.073(3) 0.000(2) 0.021(2) -0.009(2)
C(12) 0.045(3) 0.043(3) 0.051(3) 0.005(2) 0.000(2) 0.001(2)
C(14) 0.035(2) 0.049(3) 0.040(2) 0.001(2) -0.001(2) -0.005(2)
C(15) 0.035(3) 0.045(3) 0.045(3) 0.002(2) -0.001(2) 0.002(2)
C(16) 0.030(2) 0.038(2) 0.046(3) -0.003(2) 0.000(2) -0.003(2)
C(18) 0.035(3) 0.042(3) 0.042(3) 0.001(2) -0.003(2) 0.000(2)
C(22) 0.039(3) 0.048(3) 0.035(2) 0.000(2) -0.001(2) 0.001(2)
C(24) 0.039(2) 0.042(2) 0.030(2) 0.001(2) 0.000(2) 0.000(2)
C(25) 0.044(3) 0.047(3) 0.027(2) 0.001(2) 0.001(2) 0.001(2)
C(26) 0.030(2) 0.038(3) 0.036(2) 0.004(2) 0.006(2) 0.000(2)
C(28) 0.043(3) 0.040(3) 0.029(2) -0.004(2) 0.002(2) 0.002(2)
C(32) 0.038(3) 0.040(3) 0.054(3) -0.005(2) 0.012(2) -0.014(2)
C(34) 0.043(3) 0.037(3) 0.055(3) 0.002(2) 0.010(2) -0.004(2)
C(35) 0.032(2) 0.034(2) 0.049(3) -0.003(2) 0.005(2) -0.005(2)
C(36) 0.041(3) 0.036(3) 0.036(2) 0.006(2) 0.004(2) 0.003(2)
C(38) 0.042(3) 0.037(3) 0.061(3) 0.004(2) 0.006(2) -0.001(2)
C(101) 0.045(3) 0.065(3) 0.035(2) -0.001(3) 0.005(2) -0.009(2)
C(102) 0.058(4) 0.067(4) 0.058(4) -0.012(3) 0.011(3) -0.016(3)
C(103) 0.070(5) 0.114(7) 0.061(4) -0.005(4) 0.019(4) -0.035(4)
C(104) 0.046(3) 0.102(5) 0.081(5) 0.007(4) 0.010(3) -0.050(4)
C(105) 0.113(8) 0.135(9) 0.119(8) 0.064(7) -0.017(7) -0.040(7)
C(110) 0.036(3) 0.070(4) 0.050(3) -0.004(3) 0.007(2) 0.016(3)
C(111) 0.033(3) 0.076(4) 0.054(3) 0.006(3) 0.012(2) 0.004(3)
C(112) 0.031(3) 0.078(4) 0.056(3) 0.005(3) 0.005(2) 0.007(3)
C(113) 0.023(2) 0.094(5) 0.051(3) -0.006(3) -0.001(2) -0.004(3)
C(114) 0.029(2) 0.059(3) 0.071(4) -0.009(2) 0.009(3) -0.002(3)
C(115) 0.059(4) 0.095(5) 0.066(4) -0.010(4) 0.009(3) 0.023(4)
C(116) 0.062(4) 0.078(5) 0.101(6) 0.005(4) 0.016(4) -0.023(4)
C(117) 0.052(4) 0.089(6) 0.122(7) 0.012(4) 0.004(4) 0.047(5)
C(118) 0.048(4) 0.147(8) 0.068(5) -0.003(4) -0.017(3) -0.028(5)
C(119) 0.066(5) 0.078(5) 0.136(8) -0.022(4) 0.019(5) -0.029(5)
C(201) 0.048(3) 0.042(3) 0.030(2) -0.005(2) 0.004(2) -0.002(2)
C(202) 0.061(3) 0.040(3) 0.049(3) -0.012(2) -0.004(3) 0.002(2)
C(203) 0.048(3) 0.073(4) 0.049(3) -0.019(3) 0.000(3) -0.003(3)
C(204) 0.040(3) 0.056(3) 0.051(3) -0.009(3) 0.006(2) 0.002(2)
C(205) 0.062(4) 0.059(4) 0.097(6) 0.011(3) -0.013(4) 0.004(4)
C(210) 0.059(3) 0.052(3) 0.024(2) 0.003(3) 0.007(2) 0.000(2)
C(211) 0.051(3) 0.041(3) 0.032(2) 0.005(3) 0.004(2) -0.007(2)
C(212) 0.054(3) 0.046(3) 0.028(2) 0.008(3) 0.003(2) -0.007(2)
C(213) 0.055(3) 0.070(4) 0.030(3) 0.017(3) 0.011(2) 0.001(3)
C(214) 0.045(3) 0.083(5) 0.033(3) -0.006(3) 0.012(2) 0.001(3)
C(215) 0.103(6) 0.054(4) 0.042(3) 0.012(3) 0.007(3) 0.015(3)
C(216) 0.054(4) 0.080(5) 0.045(3) 0.006(3) -0.004(3) -0.007(3)
C(217) 0.101(6) 0.047(3) 0.039(3) 0.015(3) 0.000(3) -0.006(2)
C(218) 0.056(4) 0.108(6) 0.064(4) 0.043(4) 0.001(3) -0.011(4)
C(219) 0.072(5) 0.131(7) 0.047(4) -0.038(5) 0.018(3) -0.005(4)
C(301) 0.037(3) 0.045(3) 0.076(4) 0.008(2) 0.016(3) 0.007(3)
C(302) 0.043(3) 0.045(3) 0.069(4) 0.001(2) 0.021(3) 0.002(3)
C(303) 0.061(4) 0.037(3) 0.075(4) 0.001(3) 0.025(3) 0.001(3)
C(304) 0.068(4) 0.041(3) 0.085(4) -0.015(3) -0.006(3) -0.007(3)
C(305) 0.18(1) 0.075(6) 0.104(7) -0.020(6) -0.041(7) 0.026(5)
C(310) 0.058(4) 0.055(4) 0.088(5) -0.024(3) -0.013(4) 0.026(4)
C(311) 0.057(4) 0.060(4) 0.084(5) -0.002(3) 0.017(3) 0.024(4)
C(312) 0.087(5) 0.042(3) 0.059(3) -0.004(3) -0.003(4) 0.025(3)
C(313) 0.064(4) 0.041(3) 0.074(4) -0.002(3) -0.003(3) 0.019(3)
C(314) 0.076(4) 0.031(3) 0.068(4) -0.007(3) -0.004(3) 0.007(3)
C(315) 0.080(6) 0.095(6) 0.131(8) -0.040(5) -0.044(5) 0.040(6)
C(316) 0.092(7) 0.120(8) 0.125(8) 0.016(6) 0.062(6) 0.025(6)
C(317) 0.156(9) 0.097(7) 0.063(5) 0.009(6) -0.027(5) 0.010(4)
C(318) 0.058(4) 0.074(5) 0.131(7) 0.014(4) -0.004(5) 0.032(5)
C(319) 0.142(8) 0.055(4) 0.090(6) -0.012(5) -0.001(6) -0.015(4)
C(401) 0.097(7) 0.097(7) 0.103(7) -0.028(5) -0.009(5) -0.020(6)
C(501) 0.092(7) 0.078(6) 0.093(6) 0.004(5) -0.020(5) -0.001(5)
C(502) 0.071(6) 0.086(6) 0.138(9) 0.018(5) 0.034(6) 0.003(6)

loop_
_atom_type_symbol
_atom_type_description
_atom_type_scat_dispersion_real
_atom_type_scat_dispersion_imag
_atom_type_scat_source
C C 0.003 0.002
;International Tables for Crystallography
(1992, Vol. C, Tables 4.2.6.8 and 6.1.1.4)
;
H H 0.000 0.000
;International Tables for Crystallography
(1992, Vol. C, Table 6.1.1.4)
;
O O 0.011 0.006
;International Tables for Crystallography
(1992, Vol. C, Tables 4.2.6.8 and 6.1.1.4)
;
S S 0.125 0.123
;International Tables for Crystallography
(1992, Vol. C, Tables 4.2.6.8 and 6.1.1.4)
;
F F 0.017 0.010
;International Tables for Crystallography
(1992, Vol. C, Tables 4.2.6.8 and 6.1.1.4)
;
N N 0.006 0.003
;International Tables for Crystallography
(1992, Vol. C, Tables 4.2.6.8 and 6.1.1.4)
;
Rh Rh -1.118 0.919
;International Tables for Crystallography
(1992, Vol. C, Tables 4.2.6.8 and 6.1.1.4)
;

loop_
_geom_angle_atom_site_label_1
_geom_angle_atom_site_label_2
_geom_angle_atom_site_label_3
_geom_angle
_geom_angle_site_symmetry_2
_geom_angle_site_symmetry_3
_geom_angle_publ_flag
N(16) Rh(1) N(17) 78.9(2) 1_555 1_555 yes
N(16) Rh(1) N(21) 89.0(2) 1_555 1_555 yes
N(16) Rh(1) C(110) 95.1(2) 1_555 1_555 yes
N(16) Rh(1) C(111) 123.6(2) 1_555 1_555 yes
N(16) Rh(1) C(112) 160.3(2) 1_555 1_555 yes
N(16) Rh(1) C(113) 137.0(2) 1_555 1_555 yes
N(16) Rh(1) C(114) 101.4(2) 1_555 1_555 yes
N(17) Rh(1) N(21) 85.7(2) 1_555 1_555 yes
N(17) Rh(1) C(110) 146.0(2) 1_555 1_555 yes
N(17) Rh(1) C(111) 157.1(2) 1_555 1_555 yes
N(17) Rh(1) C(112) 118.6(2) 1_555 1_555 yes
N(17) Rh(1) C(113) 96.9(2) 1_555 1_555 yes
N(17) Rh(1) C(114) 109.5(2) 1_555 1_555 yes
N(21) Rh(1) C(110) 128.0(2) 1_555 1_555 yes
N(21) Rh(1) C(111) 97.4(2) 1_555 1_555 yes
N(21) Rh(1) C(112) 100.6(2) 1_555 1_555 yes
N(21) Rh(1) C(113) 133.7(2) 1_555 1_555 yes
N(21) Rh(1) C(114) 162.8(2) 1_555 1_555 yes
C(110) Rh(1) C(111) 39.8(3) 1_555 1_555 yes
C(110) Rh(1) C(112) 65.4(2) 1_555 1_555 yes
C(110) Rh(1) C(113) 64.7(2) 1_555 1_555 yes
C(110) Rh(1) C(114) 38.3(2) 1_555 1_555 yes
C(111) Rh(1) C(112) 38.5(2) 1_555 1_555 yes
C(111) Rh(1) C(113) 64.6(2) 1_555 1_555 yes
C(111) Rh(1) C(114) 65.5(2) 1_555 1_555 yes
C(112) Rh(1) C(113) 38.5(3) 1_555 1_555 yes
C(112) Rh(1) C(114) 65.5(2) 1_555 1_555 yes
C(113) Rh(1) C(114) 39.2(2) 1_555 1_555 yes
N(26) Rh(2) N(27) 79.3(2) 1_555 1_555 yes
N(26) Rh(2) N(31) 90.0(2) 1_555 1_555 yes
N(26) Rh(2) C(210) 121.8(2) 1_555 1_555 yes
N(26) Rh(2) C(211) 160.0(2) 1_555 1_555 yes
N(26) Rh(2) C(212) 139.5(2) 1_555 1_555 yes
N(26) Rh(2) C(213) 103.4(2) 1_555 1_555 yes
N(26) Rh(2) C(214) 95.4(2) 1_555 1_555 yes
N(27) Rh(2) N(31) 83.3(1) 1_555 1_555 yes
N(27) Rh(2) C(210) 158.8(2) 1_555 1_555 yes
N(27) Rh(2) C(211) 119.5(2) 1_555 1_555 yes
N(27) Rh(2) C(212) 97.8(2) 1_555 1_555 yes
N(27) Rh(2) C(213) 109.3(2) 1_555 1_555 yes
N(27) Rh(2) C(214) 147.1(2) 1_555 1_555 yes
N(31) Rh(2) C(210) 98.3(2) 1_555 1_555 yes
N(31) Rh(2) C(211) 98.6(2) 1_555 1_555 yes
N(31) Rh(2) C(212) 130.1(2) 1_555 1_555 yes
N(31) Rh(2) C(213) 163.0(2) 1_555 1_555 yes
N(31) Rh(2) C(214) 129.5(2) 1_555 1_555 yes
C(210) Rh(2) C(211) 39.3(2) 1_555 1_555 yes
C(210) Rh(2) C(212) 65.0(2) 1_555 1_555 yes
C(210) Rh(2) C(213) 65.8(2) 1_555 1_555 yes
C(210) Rh(2) C(214) 38.5(2) 1_555 1_555 yes
C(211) Rh(2) C(212) 38.3(2) 1_555 1_555 yes
C(211) Rh(2) C(213) 65.4(2) 1_555 1_555 yes
C(211) Rh(2) C(214) 65.2(2) 1_555 1_555 yes
C(212) Rh(2) C(213) 39.0(2) 1_555 1_555 yes
C(212) Rh(2) C(214) 65.4(2) 1_555 1_555 yes
C(213) Rh(2) C(214) 39.9(2) 1_555 1_555 yes
N(11) Rh(3) N(36) 90.6(2) 1_555 1_555 yes
N(11) Rh(3) N(37) 85.2(2) 1_555 1_555 yes
N(11) Rh(3) C(310) 97.5(2) 1_555 1_555 yes
N(11) Rh(3) C(311) 127.2(2) 1_555 1_555 yes
N(11) Rh(3) C(312) 162.4(2) 1_555 1_555 yes
N(11) Rh(3) C(313) 134.0(2) 1_555 1_555 yes
N(11) Rh(3) C(314) 100.9(2) 1_555 1_555 yes
N(36) Rh(3) N(37) 79.1(2) 1_555 1_555 yes
N(36) Rh(3) C(310) 124.3(2) 1_555 1_555 yes
N(36) Rh(3) C(311) 94.9(2) 1_555 1_555 yes
N(36) Rh(3) C(312) 100.1(2) 1_555 1_555 yes
N(36) Rh(3) C(313) 135.1(2) 1_555 1_555 yes
N(36) Rh(3) C(314) 159.4(2) 1_555 1_555 yes
N(37) Rh(3) C(310) 156.2(2) 1_555 1_555 yes
N(37) Rh(3) C(311) 147.3(2) 1_555 1_555 yes
N(37) Rh(3) C(312) 110.3(2) 1_555 1_555 yes
N(37) Rh(3) C(313) 96.8(2) 1_555 1_555 yes
N(37) Rh(3) C(314) 118.5(2) 1_555 1_555 yes
C(310) Rh(3) C(311) 39.2(3) 1_555 1_555 yes
C(310) Rh(3) C(312) 65.0(3) 1_555 1_555 yes
C(310) Rh(3) C(313) 64.4(3) 1_555 1_555 yes
C(310) Rh(3) C(314) 37.7(3) 1_555 1_555 yes
C(311) Rh(3) C(312) 38.5(3) 1_555 1_555 yes
C(311) Rh(3) C(313) 64.9(3) 1_555 1_555 yes
C(311) Rh(3) C(314) 64.5(3) 1_555 1_555 yes
C(312) Rh(3) C(313) 39.1(3) 1_555 1_555 yes
C(312) Rh(3) C(314) 64.9(2) 1_555 1_555 yes
C(313) Rh(3) C(314) 38.7(3) 1_555 1_555 yes
O(51) S(1) O(52) 117.3(4) 1_555 1_555 yes
O(51) S(1) O(53) 113.3(4) 1_555 1_555 yes
O(51) S(1) C(501) 104.2(4) 1_555 1_555 yes
O(52) S(1) O(53) 113.8(4) 1_555 1_555 yes
O(52) S(1) C(501) 103.1(4) 1_555 1_555 yes
O(53) S(1) C(501) 102.8(4) 1_555 1_555 yes
O(54) S(2) O(55) 111.4(5) 1_555 1_555 yes
O(54) S(2) O(56) 117.2(5) 1_555 1_555 yes
O(54) S(2) C(502) 104.3(5) 1_555 1_555 yes
O(55) S(2) O(56) 114.0(4) 1_555 1_555 yes
O(55) S(2) C(502) 104.5(4) 1_555 1_555 yes
O(56) S(2) C(502) 103.6(5) 1_555 1_555 yes
S(3B) S(3) O(57) 69.3 1_555 1_555 yes
S(3B) S(3) O(58) 88.7661(1) 1_555 1_555 yes
S(3B) S(3) O(59) 142.1007(3) 1_555 1_555 yes
S(3B) S(3) C(503) 65.5650(4) 1_555 1_555 yes
O(57) S(3) O(58) 126.2830(4) 1_555 1_555 yes
O(57) S(3) O(59) 118.4157(4) 1_555 1_555 yes
O(57) S(3) C(503) 103.1421(3) 1_555 1_555 yes
O(58) S(3) O(59) 108.9769(8) 1_555 1_555 yes
O(58) S(3) C(503) 111.2656(9) 1_555 1_555 yes
O(59) S(3) C(503) 76.7178(8) 1_555 1_555 yes
S(3) S(3B) F(9) 134.5922(3) 1_555 1_555 yes
S(3) S(3B) O(57) 74.1 1_555 1_555 yes
S(3) S(3B) O(58) 56.9418(5) 1_555 1_555 yes
S(3) S(3B) C(503) 81.6 1_555 1_555 yes
F(9) S(3B) O(57) 126.2087(4) 1_555 1_555 yes
F(9) S(3B) O(58) 122.1973(3) 1_555 1_555 yes
F(9) S(3B) C(503) 53.7207(3) 1_555 1_555 yes
O(57) S(3B) O(58) 111.6 1_555 1_555 yes
O(57) S(3B) C(503) 112.1794(6) 1_555 1_555 yes
O(58) S(3B) C(503) 104.9801(9) 1_555 1_555 yes
S(3B) F(9) C(503) 55.3637(6) 1_555 1_555 yes
S(3) O(57) S(3B) 36.6 1_555 1_555 yes
S(3) O(58) S(3B) 34.2921(3) 1_555 1_555 yes
C(101) O(101) C(104) 108.5(5) 1_555 1_555 yes
C(201) O(201) C(204) 110.0(4) 1_555 1_555 yes
C(301) O(301) C(304) 109.6(5) 1_555 1_555 yes
Rh(3) N(11) C(12) 119.5(3) 1_555 1_555 yes
Rh(3) N(11) C(16) 122.4(3) 1_555 1_555 yes
C(12) N(11) C(16) 118.0(4) 1_555 1_555 yes
C(12) N(13) C(14) 111.9(5) 1_555 1_555 yes
Rh(1) N(16) C(16) 114.0(3) 1_555 1_555 yes
Rh(1) N(17) C(15) 107.2(3) 1_555 1_555 yes
Rh(1) N(17) C(18) 148.3(4) 1_555 1_555 yes
C(15) N(17) C(18) 104.4(4) 1_555 1_555 yes
C(14) N(19) C(18) 108.2(4) 1_555 1_555 yes
C(14) N(19) C(101) 129.1(5) 1_555 1_555 yes
C(18) N(19) C(101) 122.7(4) 1_555 1_555 yes
Rh(1) N(21) C(22) 119.3(3) 1_555 1_555 yes
Rh(1) N(21) C(26) 122.6(3) 1_555 1_555 yes
C(22) N(21) C(26) 118.1(4) 1_555 1_555 yes
C(22) N(23) C(24) 111.3(4) 1_555 1_555 yes
Rh(2) N(26) C(26) 113.0(3) 1_555 1_555 yes
Rh(2) N(27) C(25) 105.8(3) 1_555 1_555 yes
Rh(2) N(27) C(28) 147.9(3) 1_555 1_555 yes
C(25) N(27) C(28) 105.6(4) 1_555 1_555 yes
C(24) N(29) C(28) 106.9(4) 1_555 1_555 yes
C(24) N(29) C(201) 124.1(4) 1_555 1_555 yes
C(28) N(29) C(201) 128.9(4) 1_555 1_555 yes
Rh(2) N(31) C(32) 118.1(3) 1_555 1_555 yes
Rh(2) N(31) C(36) 122.9(3) 1_555 1_555 yes
C(32) N(31) C(36) 119.0(4) 1_555 1_555 yes
C(32) N(33) C(34) 110.5(4) 1_555 1_555 yes
Rh(3) N(36) C(36) 113.1(3) 1_555 1_555 yes
Rh(3) N(37) C(35) 106.6(3) 1_555 1_555 yes
Rh(3) N(37) C(38) 148.6(4) 1_555 1_555 yes
C(35) N(37) C(38) 104.8(4) 1_555 1_555 yes
C(34) N(39) C(38) 105.2(4) 1_555 1_555 yes
C(34) N(39) C(301) 130.0(4) 1_555 1_555 yes
C(38) N(39) C(301) 124.6(5) 1_555 1_555 yes
N(11) C(12) N(13) 130.7(5) 1_555 1_555 yes
N(13) C(14) N(19) 132.6(5) 1_555 1_555 yes
N(13) C(14) C(15) 124.0(5) 1_555 1_555 yes
N(19) C(14) C(15) 103.4(5) 1_555 1_555 yes
N(17) C(15) C(14) 113.6(5) 1_555 1_555 yes
N(17) C(15) C(16) 125.0(5) 1_555 1_555 yes
C(14) C(15) C(16) 121.4(5) 1_555 1_555 yes
N(11) C(16) N(16) 131.3(5) 1_555 1_555 yes
N(11) C(16) C(15) 114.0(4) 1_555 1_555 yes
N(16) C(16) C(15) 114.7(4) 1_555 1_555 yes
N(17) C(18) N(19) 110.3(4) 1_555 1_555 yes
N(21) C(22) N(23) 129.2(5) 1_555 1_555 yes
N(23) C(24) N(29) 130.4(4) 1_555 1_555 yes
N(23) C(24) C(25) 124.0(5) 1_555 1_555 yes
N(29) C(24) C(25) 105.5(4) 1_555 1_555 yes
N(27) C(25) C(24) 111.4(4) 1_555 1_555 yes
N(27) C(25) C(26) 126.2(4) 1_555 1_555 yes
C(24) C(25) C(26) 122.4(4) 1_555 1_555 yes
N(21) C(26) N(26) 129.8(5) 1_555 1_555 yes
N(21) C(26) C(25) 115.0(4) 1_555 1_555 yes
N(26) C(26) C(25) 115.3(4) 1_555 1_555 yes
N(27) C(28) N(29) 110.6(4) 1_555 1_555 yes
N(31) C(32) N(33) 129.3(5) 1_555 1_555 yes
N(33) C(34) N(39) 129.9(5) 1_555 1_555 yes
N(33) C(34) C(35) 123.9(5) 1_555 1_555 yes
N(39) C(34) C(35) 106.2(4) 1_555 1_555 yes
N(37) C(35) C(34) 112.0(4) 1_555 1_555 yes
N(37) C(35) C(36) 124.4(4) 1_555 1_555 yes
C(34) C(35) C(36) 123.5(5) 1_555 1_555 yes
N(31) C(36) N(36) 129.7(5) 1_555 1_555 yes
N(31) C(36) C(35) 113.6(4) 1_555 1_555 yes
N(36) C(36) C(35) 116.7(4) 1_555 1_555 yes
N(37) C(38) N(39) 111.8(5) 1_555 1_555 yes
O(101) C(101) N(19) 107.6(4) 1_555 1_555 yes
O(101) C(101) C(102) 105.2(5) 1_555 1_555 yes
N(19) C(101) C(102) 113.6(5) 1_555 1_555 yes
O(102) C(102) C(101) 112.6(6) 1_555 1_555 yes
O(102) C(102) C(103) 113.6(6) 1_555 1_555 yes
C(101) C(102) C(103) 102.1(5) 1_555 1_555 yes
O(103) C(103) C(102) 108.2(7) 1_555 1_555 yes
O(103) C(103) C(104) 107.1(6) 1_555 1_555 yes
C(102) C(103) C(104) 102.0(6) 1_555 1_555 yes
O(101) C(104) C(103) 107.0(6) 1_555 1_555 yes
O(101) C(104) C(105) 105.0(6) 1_555 1_555 yes
C(103) C(104) C(105) 117.8(7) 1_555 1_555 yes
O(105) C(105) C(104) 111.3(10) 1_555 1_555 yes
Rh(1) C(110) C(111) 70.8(3) 1_555 1_555 yes
Rh(1) C(110) C(114) 70.6(3) 1_555 1_555 yes
Rh(1) C(110) C(115) 124.4(4) 1_555 1_555 yes
C(111) C(110) C(114) 108.4(5) 1_555 1_555 yes
C(111) C(110) C(115) 124.9(6) 1_555 1_555 yes
C(114) C(110) C(115) 126.7(6) 1_555 1_555 yes
Rh(1) C(111) C(110) 69.4(3) 1_555 1_555 yes
Rh(1) C(111) C(112) 70.3(3) 1_555 1_555 yes
Rh(1) C(111) C(116) 127.8(4) 1_555 1_555 yes
C(110) C(111) C(112) 106.9(6) 1_555 1_555 yes
C(110) C(111) C(116) 125.8(6) 1_555 1_555 yes
C(112) C(111) C(116) 127.2(7) 1_555 1_555 yes
Rh(1) C(112) C(111) 71.2(3) 1_555 1_555 yes
Rh(1) C(112) C(113) 71.2(3) 1_555 1_555 yes
Rh(1) C(112) C(117) 126.5(4) 1_555 1_555 yes
C(111) C(112) C(113) 108.6(6) 1_555 1_555 yes
C(111) C(112) C(117) 123.4(7) 1_555 1_555 yes
C(113) C(112) C(117) 127.8(6) 1_555 1_555 yes
Rh(1) C(113) C(112) 70.3(3) 1_555 1_555 yes
Rh(1) C(113) C(114) 69.4(3) 1_555 1_555 yes
Rh(1) C(113) C(118) 126.7(4) 1_555 1_555 yes
C(112) C(113) C(114) 108.0(5) 1_555 1_555 yes
C(112) C(113) C(118) 125.5(7) 1_555 1_555 yes
C(114) C(113) C(118) 126.5(7) 1_555 1_555 yes
Rh(1) C(114) C(110) 71.1(3) 1_555 1_555 yes
Rh(1) C(114) C(113) 71.3(3) 1_555 1_555 yes
Rh(1) C(114) C(119) 126.5(5) 1_555 1_555 yes
C(110) C(114) C(113) 108.0(6) 1_555 1_555 yes
C(110) C(114) C(119) 126.1(7) 1_555 1_555 yes
C(113) C(114) C(119) 125.8(7) 1_555 1_555 yes
O(201) C(201) N(29) 108.1(4) 1_555 1_555 yes
O(201) C(201) C(202) 106.3(4) 1_555 1_555 yes
N(29) C(201) C(202) 113.9(4) 1_555 1_555 yes
O(202) C(202) C(201) 105.9(5) 1_555 1_555 yes
O(202) C(202) C(203) 110.8(5) 1_555 1_555 yes
C(201) C(202) C(203) 102.6(4) 1_555 1_555 yes
O(203) C(203) C(202) 115.0(5) 1_555 1_555 yes
O(203) C(203) C(204) 109.7(5) 1_555 1_555 yes
C(202) C(203) C(204) 102.5(5) 1_555 1_555 yes
O(201) C(204) C(203) 106.3(5) 1_555 1_555 yes
O(201) C(204) C(205) 107.4(5) 1_555 1_555 yes
C(203) C(204) C(205) 112.1(5) 1_555 1_555 yes
O(205) C(205) C(204) 111.3(6) 1_555 1_555 yes
Rh(2) C(210) C(211) 70.5(3) 1_555 1_555 yes
Rh(2) C(210) C(214) 71.4(3) 1_555 1_555 yes
Rh(2) C(210) C(215) 127.5(4) 1_555 1_555 yes
C(211) C(210) C(214) 108.6(5) 1_555 1_555 yes
C(211) C(210) C(215) 125.0(6) 1_555 1_555 yes
C(214) C(210) C(215) 126.3(6) 1_555 1_555 yes
Rh(2) C(211) C(210) 70.3(3) 1_555 1_555 yes
Rh(2) C(211) C(212) 71.9(3) 1_555 1_555 yes
Rh(2) C(211) C(216) 128.2(4) 1_555 1_555 yes
C(210) C(211) C(212) 108.5(5) 1_555 1_555 yes
C(210) C(211) C(216) 124.0(5) 1_555 1_555 yes
C(212) C(211) C(216) 127.3(5) 1_555 1_555 yes
Rh(2) C(212) C(211) 69.8(3) 1_555 1_555 yes
Rh(2) C(212) C(213) 67.9(3) 1_555 1_555 yes
Rh(2) C(212) C(217) 125.7(4) 1_555 1_555 yes
C(211) C(212) C(213) 107.6(5) 1_555 1_555 yes
C(211) C(212) C(217) 126.7(6) 1_555 1_555 yes
C(213) C(212) C(217) 125.7(5) 1_555 1_555 yes
Rh(2) C(213) C(212) 73.1(3) 1_555 1_555 yes
Rh(2) C(213) C(214) 72.0(3) 1_555 1_555 yes
Rh(2) C(213) C(218) 128.4(4) 1_555 1_555 yes
C(212) C(213) C(214) 108.3(5) 1_555 1_555 yes
C(212) C(213) C(218) 126.3(6) 1_555 1_555 yes
C(214) C(213) C(218) 124.6(6) 1_555 1_555 yes
Rh(2) C(214) C(210) 70.1(3) 1_555 1_555 yes
Rh(2) C(214) C(213) 68.0(3) 1_555 1_555 yes
Rh(2) C(214) C(219) 125.4(4) 1_555 1_555 yes
C(210) C(214) C(213) 106.8(5) 1_555 1_555 yes
C(210) C(214) C(219) 125.6(6) 1_555 1_555 yes
C(213) C(214) C(219) 127.5(6) 1_555 1_555 yes
O(301) C(301) N(39) 106.8(5) 1_555 1_555 yes
O(301) C(301) C(302) 108.7(5) 1_555 1_555 yes
N(39) C(301) C(302) 113.9(5) 1_555 1_555 yes
O(302) C(302) C(301) 106.5(5) 1_555 1_555 yes
O(302) C(302) C(303) 110.2(5) 1_555 1_555 yes
C(301) C(302) C(303) 103.9(5) 1_555 1_555 yes
O(303) C(303) C(302) 115.6(5) 1_555 1_555 yes
O(303) C(303) C(304) 111.5(5) 1_555 1_555 yes
C(302) C(303) C(304) 102.4(5) 1_555 1_555 yes
O(301) C(304) C(303) 102.6(5) 1_555 1_555 yes
O(301) C(304) C(305) 110.5(7) 1_555 1_555 yes
C(303) C(304) C(305) 110.4(6) 1_555 1_555 yes
O(305) C(305) C(304) 110.2(7) 1_555 1_555 yes
Rh(3) C(310) C(311) 69.7(4) 1_555 1_555 yes
Rh(3) C(310) C(314) 71.0(4) 1_555 1_555 yes
Rh(3) C(310) C(315) 127.6(6) 1_555 1_555 yes
C(311) C(310) C(314) 107.9(6) 1_555 1_555 yes
C(311) C(310) C(315) 123.0(7) 1_555 1_555 yes
C(314) C(310) C(315) 128.9(7) 1_555 1_555 yes
Rh(3) C(311) C(310) 71.1(4) 1_555 1_555 yes
Rh(3) C(311) C(312) 70.9(4) 1_555 1_555 yes
Rh(3) C(311) C(316) 127.5(6) 1_555 1_555 yes
C(310) C(311) C(312) 108.0(6) 1_555 1_555 yes
C(310) C(311) C(316) 128.2(7) 1_555 1_555 yes
C(312) C(311) C(316) 123.6(7) 1_555 1_555 yes
Rh(3) C(312) C(311) 70.6(4) 1_555 1_555 yes
Rh(3) C(312) C(313) 71.4(4) 1_555 1_555 yes
Rh(3) C(312) C(317) 124.3(5) 1_555 1_555 yes
C(311) C(312) C(313) 108.0(6) 1_555 1_555 yes
C(311) C(312) C(317) 128.0(7) 1_555 1_555 yes
C(313) C(312) C(317) 124.1(7) 1_555 1_555 yes
Rh(3) C(313) C(312) 69.5(3) 1_555 1_555 yes
Rh(3) C(313) C(314) 70.1(3) 1_555 1_555 yes
Rh(3) C(313) C(318) 125.4(5) 1_555 1_555 yes
C(312) C(313) C(314) 106.7(6) 1_555 1_555 yes
C(312) C(313) C(318) 128.1(7) 1_555 1_555 yes
C(314) C(313) C(318) 125.2(7) 1_555 1_555 yes
Rh(3) C(314) C(310) 71.3(4) 1_555 1_555 yes
Rh(3) C(314) C(313) 71.2(3) 1_555 1_555 yes
Rh(3) C(314) C(319) 127.2(5) 1_555 1_555 yes
C(310) C(314) C(313) 109.4(6) 1_555 1_555 yes
C(310) C(314) C(319) 124.7(7) 1_555 1_555 yes
C(313) C(314) C(319) 125.7(7) 1_555 1_555 yes
S(1) C(501) F(1) 113.6(7) 1_555 1_555 yes
S(1) C(501) F(2) 109.7(7) 1_555 1_555 yes
S(1) C(501) F(3) 112.1(7) 1_555 1_555 yes
F(1) C(501) F(2) 108.3(8) 1_555 1_555 yes
F(1) C(501) F(3) 108.0(9) 1_555 1_555 yes
F(2) C(501) F(3) 104.8(8) 1_555 1_555 yes
S(2) C(502) F(4) 113.4(7) 1_555 1_555 yes
S(2) C(502) F(5) 113.4(7) 1_555 1_555 yes
S(2) C(502) F(6) 114.1(8) 1_555 1_555 yes
F(4) C(502) F(5) 104.2(10) 1_555 1_555 yes
F(4) C(502) F(6) 104.6(8) 1_555 1_555 yes
F(5) C(502) F(6) 106.2(8) 1_555 1_555 yes
S(3) C(503) S(3B) 32.8662(4) 1_555 1_555 yes
S(3) C(503) F(7) 127.3597(7) 1_555 1_555 yes
S(3) C(503) F(8) 116.6006(1) 1_555 1_555 yes
S(3) C(503) F(9) 103.4552(7) 1_555 1_555 yes
S(3B) C(503) F(7) 121.0369(9) 1_555 1_555 yes
S(3B) C(503) F(8) 129.3746(4) 1_555 1_555 yes
S(3B) C(503) F(9) 70.9156(3) 1_555 1_555 yes
F(7) C(503) F(8) 108.9481(5) 1_555 1_555 yes
F(7) C(503) F(9) 88.8178(6) 1_555 1_555 yes
F(8) C(503) F(9) 104.4 1_555 1_555 yes

loop_
_geom_bond_atom_site_label_1
_geom_bond_atom_site_label_2
_geom_bond_distance
_geom_bond_publ_flag
Rh(1) N(16) 2.170(4) yes
Rh(1) N(17) 2.142(4) yes
Rh(1) N(21) 2.142(4) yes
Rh(1) C(110) 2.132(6) yes
Rh(1) C(111) 2.152(6) yes
Rh(1) C(112) 2.140(6) yes
Rh(1) C(113) 2.151(5) yes
Rh(1) C(114) 2.127(5) yes
Rh(2) N(26) 2.159(4) yes
Rh(2) N(27) 2.162(4) yes
Rh(2) N(31) 2.171(4) yes
Rh(2) C(210) 2.149(4) yes
Rh(2) C(211) 2.152(5) yes
Rh(2) C(212) 2.180(5) yes
Rh(2) C(213) 2.112(6) yes
Rh(2) C(214) 2.166(6) yes
Rh(3) N(11) 2.151(4) yes
Rh(3) N(36) 2.154(4) yes
Rh(3) N(37) 2.172(4) yes
Rh(3) C(310) 2.148(7) yes
Rh(3) C(311) 2.130(7) yes
Rh(3) C(312) 2.134(6) yes
Rh(3) C(313) 2.159(6) yes
Rh(3) C(314) 2.144(5) yes
S(1) O(51) 1.418(5) yes
S(1) O(52) 1.399(7) yes
S(1) O(53) 1.454(7) yes
S(1) C(501) 1.79(1) yes
S(2) O(54) 1.433(9) yes
S(2) O(55) 1.428(7) yes
S(2) O(56) 1.420(7) yes
S(2) C(502) 1.75(1) yes
S(3) S(3B) 0.917 yes
S(3) O(57) 1.479 yes
S(3) O(58) 1.364 yes
S(3) O(59) 1.702 yes
S(3) C(503) 1.671 yes
S(3B) F(9) 1.767 yes
S(3B) O(57) 1.438 yes
S(3B) O(58) 1.627 yes
S(3B) C(503) 1.538 yes
F(1) C(501) 1.29(1) yes
F(2) C(501) 1.34(1) yes
F(3) C(501) 1.32(1) yes
F(4) C(502) 1.35(1) yes
F(5) C(502) 1.29(1) yes
F(6) C(502) 1.33(1) yes
F(7) C(503) 1.255 yes
F(8) C(503) 1.381 yes
F(9) C(503) 1.507 yes
O(101) C(101) 1.429(7) yes
O(101) C(104) 1.454(8) yes
O(102) C(102) 1.409(9) yes
O(103) C(103) 1.42(1) yes
O(105) C(105) 1.41(2) yes
O(201) C(201) 1.424(7) yes
O(201) C(204) 1.449(7) yes
O(202) C(202) 1.438(7) yes
O(203) C(203) 1.404(8) yes
O(205) C(205) 1.459(10) yes
O(301) C(301) 1.406(8) yes
O(301) C(304) 1.453(8) yes
O(302) C(302) 1.438(8) yes
O(303) C(303) 1.409(8) yes
O(305) C(305) 1.45(1) yes
O(401) C(401) 1.45(1) yes
O(501) O(504) 1.38(4) yes
O(502) O(505) 1.20(5) yes
N(11) C(12) 1.371(7) yes
N(11) C(16) 1.363(6) yes
N(13) C(12) 1.293(7) yes
N(13) C(14) 1.343(7) yes
N(16) C(16) 1.288(7) yes
N(17) C(15) 1.354(7) yes
N(17) C(18) 1.334(7) yes
N(19) C(14) 1.375(7) yes
N(19) C(18) 1.383(7) yes
N(19) C(101) 1.465(7) yes
N(21) C(22) 1.387(7) yes
N(21) C(26) 1.360(6) yes
N(23) C(22) 1.318(7) yes
N(23) C(24) 1.355(6) yes
N(26) C(26) 1.319(6) yes
N(27) C(25) 1.366(6) yes
N(27) C(28) 1.327(6) yes
N(29) C(24) 1.378(6) yes
N(29) C(28) 1.386(6) yes
N(29) C(201) 1.469(6) yes
N(31) C(32) 1.360(7) yes
N(31) C(36) 1.366(7) yes
N(33) C(32) 1.327(7) yes
N(33) C(34) 1.374(6) yes
N(36) C(36) 1.311(7) yes
N(37) C(35) 1.368(6) yes
N(37) C(38) 1.312(7) yes
N(39) C(34) 1.388(7) yes
N(39) C(38) 1.386(7) yes
N(39) C(301) 1.454(7) yes
C(14) C(15) 1.367(7) yes
C(15) C(16) 1.427(7) yes
C(24) C(25) 1.363(6) yes
C(25) C(26) 1.387(7) yes
C(34) C(35) 1.333(7) yes
C(35) C(36) 1.393(7) yes
C(101) C(102) 1.506(9) yes
C(102) C(103) 1.52(1) yes
C(103) C(104) 1.52(1) yes
C(104) C(105) 1.57(1) yes
C(110) C(111) 1.457(10) yes
C(110) C(114) 1.396(9) yes
C(110) C(115) 1.482(10) yes
C(111) C(112) 1.416(9) yes
C(111) C(116) 1.49(1) yes
C(112) C(113) 1.42(1) yes
C(112) C(117) 1.50(1) yes
C(113) C(114) 1.436(9) yes
C(113) C(118) 1.504(10) yes
C(114) C(119) 1.48(1) yes
C(201) C(202) 1.501(8) yes
C(202) C(203) 1.534(9) yes
C(203) C(204) 1.508(8) yes
C(204) C(205) 1.509(9) yes
C(210) C(211) 1.445(8) yes
C(210) C(214) 1.422(9) yes
C(210) C(215) 1.499(8) yes
C(211) C(212) 1.422(8) yes
C(211) C(216) 1.498(9) yes
C(212) C(213) 1.435(9) yes
C(212) C(217) 1.470(8) yes
C(213) C(214) 1.461(9) yes
C(213) C(218) 1.500(10) yes
C(214) C(219) 1.47(1) yes
C(301) C(302) 1.512(8) yes
C(302) C(303) 1.538(9) yes
C(303) C(304) 1.552(9) yes
C(304) C(305) 1.53(1) yes
C(310) C(311) 1.43(1) yes
C(310) C(314) 1.39(1) yes
C(310) C(315) 1.49(1) yes
C(311) C(312) 1.41(1) yes
C(311) C(316) 1.49(1) yes
C(312) C(313) 1.438(10) yes
C(312) C(317) 1.56(1) yes
C(313) C(314) 1.424(10) yes
C(313) C(318) 1.50(1) yes
C(314) C(319) 1.52(1) yes

loop_
_geom_contact_atom_site_label_1
_geom_contact_atom_site_label_2
_geom_contact_distance
_geom_contact_site_symmetry_2
F(1) C(216) 3.54(1) 2_564
F(1) F(8) 3.574(8) 2_565
F(3) O(503) 3.50(2) 2_564
F(4) C(218) 3.309(10) 2_564
F(5) O(504) 3.38(3) 2_664
F(6) O(502) 3.43(3) 2_564
F(7) C(315) 3.562(9) 3_555
F(8) C(117) 3.321(9) 2_564
F(8) C(216) 3.401(6) 1_554
F(9) C(25) 3.356(5) 2_564
F(9) C(24) 3.529(5) 2_564
F(9) C(116) 3.538(8) 2_564
F(9) C(26) 3.552(5) 2_564
O(51) C(28) 3.061(7) 2_564
O(51) C(32) 3.400(7) 2_564
O(51) C(217) 3.454(9) 2_564
O(51) C(216) 3.508(8) 2_564
O(53) O(203) 2.926(9) 2_564
O(53) C(38) 2.994(9) 3_455
O(53) C(301) 3.168(9) 3_455
O(53) C(203) 3.253(10) 2_564
O(53) O(301) 3.433(8) 3_455
O(53) N(39) 3.461(8) 3_455
O(54) O(503) 3.40(2) 2_664
O(54) C(317) 3.59(1) 4_655
O(56) C(12) 3.126(9) 3_555
O(56) C(14) 3.132(9) 3_555
O(56) N(13) 3.142(9) 3_555
O(56) C(15) 3.196(9) 3_555
O(56) N(11) 3.242(8) 3_555
O(56) C(16) 3.275(8) 3_555
O(56) C(315) 3.42(1) 3_555
O(57) C(115) 3.268(8) 3_555
O(57) C(119) 3.504(10) 3_555
O(58) N(29) 3.036(4) 2_564
O(58) C(201) 3.050(5) 2_564
O(58) C(24) 3.308(5) 2_564
O(58) C(202) 3.504(6) 2_564
O(58) C(216) 3.507(6) 1_554
O(58) N(23) 3.591(4) 2_564
O(59) C(115) 3.581(8) 3_555
O(101) O(303) 2.954(6) 3_455
O(101) O(302) 3.226(6) 3_455
O(102) C(217) 3.398(8) 2_564
O(103) O(501) 2.77(2) 3_455
O(103) O(504) 3.43(3) 3_455
O(105) C(117) 3.28(1) 3_555
O(105) O(503) 3.33(3) 4_645
O(105) C(112) 3.56(1) 3_555
O(201) C(213) 3.264(7) 2_564
O(201) C(212) 3.445(6) 2_564
O(201) C(214) 3.473(7) 2_564
O(202) O(305) 2.690(9) 4_655
O(202) C(219) 3.231(8) 2_564
O(202) C(215) 3.284(8) 2_564
O(202) C(214) 3.299(7) 2_564
O(202) C(210) 3.343(7) 2_564
O(203) O(502) 2.88(3) 2_564
O(203) O(301) 3.312(7) 4_655
O(302) C(18) 2.986(7) 3_555
O(302) N(19) 3.329(6) 3_555
O(302) C(101) 3.436(8) 3_555
O(302) C(118) 3.520(9) 3_555
O(303) C(318) 3.356(9) 4_655
O(303) C(104) 3.514(9) 3_555
N(23) C(217) 3.438(7) 2_564
N(23) C(216) 3.457(8) 2_564

loop_
_geom_torsion_atom_site_label_1
_geom_torsion_atom_site_label_2
_geom_torsion_atom_site_label_3
_geom_torsion_atom_site_label_4
_geom_torsion
_geom_torsion_site_symmetry_1
_geom_torsion_site_symmetry_2
_geom_torsion_site_symmetry_3
_geom_torsion_site_symmetry_4
_geom_torsion_publ_flag
Rh(1) N(16) C(16) N(11) 176.8(4) 1_555 1_555 1_555 1_555 yes
Rh(1) N(16) C(16) C(15) -4.6(6) 1_555 1_555 1_555 1_555 yes
Rh(1) N(17) C(15) C(14) -178.7(4) 1_555 1_555 1_555 1_555 yes
Rh(1) N(17) C(15) C(16) 2.2(6) 1_555 1_555 1_555 1_555 yes
Rh(1) N(17) C(18) N(19) 176.7(5) 1_555 1_555 1_555 1_555 yes
Rh(1) N(21) C(22) N(23) -176.8(4) 1_555 1_555 1_555 1_555 yes
Rh(1) N(21) C(26) N(26) -2.2(7) 1_555 1_555 1_555 1_555 yes
Rh(1) N(21) C(26) C(25) 178.4(3) 1_555 1_555 1_555 1_555 yes
Rh(1) C(110) C(111) C(112) 60.6(4) 1_555 1_555 1_555 1_555 yes
Rh(1) C(110) C(111) C(116) -122.4(6) 1_555 1_555 1_555 1_555 yes
Rh(1) C(110) C(114) C(113) -62.1(4) 1_555 1_555 1_555 1_555 yes
Rh(1) C(110) C(114) C(119) 121.9(6) 1_555 1_555 1_555 1_555 yes
Rh(1) C(111) C(110) C(114) -61.0(4) 1_555 1_555 1_555 1_555 yes
Rh(1) C(111) C(110) C(115) 119.1(6) 1_555 1_555 1_555 1_555 yes
Rh(1) C(111) C(112) C(113) 61.6(4) 1_555 1_555 1_555 1_555 yes
Rh(1) C(111) C(112) C(117) -121.9(6) 1_555 1_555 1_555 1_555 yes
Rh(1) C(112) C(111) C(110) -60.0(4) 1_555 1_555 1_555 1_555 yes
Rh(1) C(112) C(111) C(116) 123.1(6) 1_555 1_555 1_555 1_555 yes
Rh(1) C(112) C(113) C(114) 59.4(4) 1_555 1_555 1_555 1_555 yes
Rh(1) C(112) C(113) C(118) -121.6(6) 1_555 1_555 1_555 1_555 yes
Rh(1) C(113) C(112) C(111) -61.7(4) 1_555 1_555 1_555 1_555 yes
Rh(1) C(113) C(112) C(117) 122.1(6) 1_555 1_555 1_555 1_555 yes
Rh(1) C(113) C(114) C(110) 62.0(4) 1_555 1_555 1_555 1_555 yes
Rh(1) C(113) C(114) C(119) -122.0(6) 1_555 1_555 1_555 1_555 yes
Rh(1) C(114) C(110) C(111) 61.1(4) 1_555 1_555 1_555 1_555 yes
Rh(1) C(114) C(110) C(115) -119.0(6) 1_555 1_555 1_555 1_555 yes
Rh(1) C(114) C(113) C(112) -59.9(4) 1_555 1_555 1_555 1_555 yes
Rh(1) C(114) C(113) C(118) 121.1(6) 1_555 1_555 1_555 1_555 yes
Rh(2) N(26) C(26) N(21) 175.8(4) 1_555 1_555 1_555 1_555 yes
Rh(2) N(26) C(26) C(25) -4.9(6) 1_555 1_555 1_555 1_555 yes
Rh(2) N(27) C(25) C(24) -174.7(4) 1_555 1_555 1_555 1_555 yes
Rh(2) N(27) C(25) C(26) 4.9(6) 1_555 1_555 1_555 1_555 yes
Rh(2) N(27) C(28) N(29) 168.2(4) 1_555 1_555 1_555 1_555 yes
Rh(2) N(31) C(32) N(33) -177.3(5) 1_555 1_555 1_555 1_555 yes
Rh(2) N(31) C(36) N(36) -4.2(7) 1_555 1_555 1_555 1_555 yes
Rh(2) N(31) C(36) C(35) 175.1(3) 1_555 1_555 1_555 1_555 yes
Rh(2) C(210) C(211) C(212) 62.1(3) 1_555 1_555 1_555 1_555 yes
Rh(2) C(210) C(211) C(216) -123.4(5) 1_555 1_555 1_555 1_555 yes
Rh(2) C(210) C(214) C(213) -58.4(4) 1_555 1_555 1_555 1_555 yes
Rh(2) C(210) C(214) C(219) 119.9(6) 1_555 1_555 1_555 1_555 yes
Rh(2) C(211) C(210) C(214) -61.6(3) 1_555 1_555 1_555 1_555 yes
Rh(2) C(211) C(210) C(215) 122.7(5) 1_555 1_555 1_555 1_555 yes
Rh(2) C(211) C(212) C(213) 57.5(3) 1_555 1_555 1_555 1_555 yes
Rh(2) C(211) C(212) C(217) -120.1(5) 1_555 1_555 1_555 1_555 yes
Rh(2) C(212) C(211) C(210) -61.1(3) 1_555 1_555 1_555 1_555 yes
Rh(2) C(212) C(211) C(216) 124.7(5) 1_555 1_555 1_555 1_555 yes
Rh(2) C(212) C(213) C(214) 63.9(4) 1_555 1_555 1_555 1_555 yes
Rh(2) C(212) C(213) C(218) -125.5(6) 1_555 1_555 1_555 1_555 yes
Rh(2) C(213) C(212) C(211) -58.7(3) 1_555 1_555 1_555 1_555 yes
Rh(2) C(213) C(212) C(217) 118.9(5) 1_555 1_555 1_555 1_555 yes
Rh(2) C(213) C(214) C(210) 59.7(4) 1_555 1_555 1_555 1_555 yes
Rh(2) C(213) C(214) C(219) -118.6(6) 1_555 1_555 1_555 1_555 yes
Rh(2) C(214) C(210) C(211) 61.0(3) 1_555 1_555 1_555 1_555 yes
Rh(2) C(214) C(210) C(215) -123.3(5) 1_555 1_555 1_555 1_555 yes
Rh(2) C(214) C(213) C(212) -64.5(4) 1_555 1_555 1_555 1_555 yes
Rh(2) C(214) C(213) C(218) 124.7(6) 1_555 1_555 1_555 1_555 yes
Rh(3) N(11) C(12) N(13) -176.3(5) 1_555 1_555 1_555 1_555 yes
Rh(3) N(11) C(16) N(16) -6.3(8) 1_555 1_555 1_555 1_555 yes
Rh(3) N(11) C(16) C(15) 175.1(3) 1_555 1_555 1_555 1_555 yes
Rh(3) N(36) C(36) N(31) 179.1(4) 1_555 1_555 1_555 1_555 yes
Rh(3) N(36) C(36) C(35) -0.2(6) 1_555 1_555 1_555 1_555 yes
Rh(3) N(37) C(35) C(34) 179.1(4) 1_555 1_555 1_555 1_555 yes
Rh(3) N(37) C(35) C(36) 1.3(6) 1_555 1_555 1_555 1_555 yes
Rh(3) N(37) C(38) N(39) -179.8(5) 1_555 1_555 1_555 1_555 yes
Rh(3) C(310) C(311) C(312) -61.6(5) 1_555 1_555 1_555 1_555 yes
Rh(3) C(310) C(311) C(316) 123.4(8) 1_555 1_555 1_555 1_555 yes
Rh(3) C(310) C(314) C(313) 61.4(4) 1_555 1_555 1_555 1_555 yes
Rh(3) C(310) C(314) C(319) -122.8(6) 1_555 1_555 1_555 1_555 yes
Rh(3) C(311) C(310) C(314) 61.0(5) 1_555 1_555 1_555 1_555 yes
Rh(3) C(311) C(310) C(315) -122.4(7) 1_555 1_555 1_555 1_555 yes
Rh(3) C(311) C(312) C(313) -61.9(4) 1_555 1_555 1_555 1_555 yes
Rh(3) C(311) C(312) C(317) 118.9(7) 1_555 1_555 1_555 1_555 yes
Rh(3) C(312) C(311) C(310) 61.8(5) 1_555 1_555 1_555 1_555 yes
Rh(3) C(312) C(311) C(316) -123.0(8) 1_555 1_555 1_555 1_555 yes
Rh(3) C(312) C(313) C(314) -60.6(4) 1_555 1_555 1_555 1_555 yes
Rh(3) C(312) C(313) C(318) 119.5(7) 1_555 1_555 1_555 1_555 yes
Rh(3) C(313) C(312) C(311) 61.4(5) 1_555 1_555 1_555 1_555 yes
Rh(3) C(313) C(312) C(317) -119.4(7) 1_555 1_555 1_555 1_555 yes
Rh(3) C(313) C(314) C(310) -61.4(5) 1_555 1_555 1_555 1_555 yes
Rh(3) C(313) C(314) C(319) 122.8(7) 1_555 1_555 1_555 1_555 yes
Rh(3) C(314) C(310) C(311) -60.2(5) 1_555 1_555 1_555 1_555 yes
Rh(3) C(314) C(310) C(315) 123.5(8) 1_555 1_555 1_555 1_555 yes
Rh(3) C(314) C(313) C(312) 60.2(4) 1_555 1_555 1_555 1_555 yes
Rh(3) C(314) C(313) C(318) -119.8(7) 1_555 1_555 1_555 1_555 yes
S(3) S(3B) F(9) C(503) -11.7 1_555 1_555 1_555 1_555 yes
S(3) S(3B) C(503) F(7) -111.9 1_555 1_555 1_555 1_555 yes
S(3) S(3B) C(503) F(8) 78.3 1_555 1_555 1_555 1_555 yes
S(3) S(3B) C(503) F(9) 171.6 1_555 1_555 1_555 1_555 yes
S(3) O(57) S(3B) F(9) -134.1334(6) 1_555 1_555 1_555 1_555 yes
S(3) O(57) S(3B) O(58) 43.7621(6) 1_555 1_555 1_555 1_555 yes
S(3) O(57) S(3B) C(503) -73.7 1_555 1_555 1_555 1_555 yes
S(3) O(58) S(3B) F(9) 125.5 1_555 1_555 1_555 1_555 yes
S(3) O(58) S(3B) O(57) -52.5 1_555 1_555 1_555 1_555 yes
S(3) O(58) S(3B) C(503) 69.1912(5) 1_555 1_555 1_555 1_555 yes
S(3) C(503) S(3B) F(9) -171.6 1_555 1_555 1_555 1_555 yes
S(3) C(503) S(3B) O(57) 69.0 1_555 1_555 1_555 1_555 yes
S(3) C(503) S(3B) O(58) -52.4 1_555 1_555 1_555 1_555 yes
S(3) C(503) F(9) S(3B) 4.7 1_555 1_555 1_555 1_555 yes
S(3B) S(3) C(503) F(7) 90.7836(5) 1_555 1_555 1_555 1_555 yes
S(3B) S(3) C(503) F(8) -122.2 1_555 1_555 1_555 1_555 yes
S(3B) S(3) C(503) F(9) -8.2 1_555 1_555 1_555 1_555 yes
S(3B) F(9) C(503) F(7) -123.5615(8) 1_555 1_555 1_555 1_555 yes
S(3B) F(9) C(503) F(8) 127.2 1_555 1_555 1_555 1_555 yes
S(3B) O(57) S(3) O(58) -72.2 1_555 1_555 1_555 1_555 yes
S(3B) O(57) S(3) O(59) 139.0 1_555 1_555 1_555 1_555 yes
S(3B) O(57) S(3) C(503) 57.1437(7) 1_555 1_555 1_555 1_555 yes
S(3B) O(58) S(3) O(57) 62.9 1_555 1_555 1_555 1_555 yes
S(3B) O(58) S(3) O(59) -145.8 1_555 1_555 1_555 1_555 yes
S(3B) O(58) S(3) C(503) -63.1 1_555 1_555 1_555 1_555 yes
S(3B) C(503) S(3) O(57) -59.7 1_555 1_555 1_555 1_555 yes
S(3B) C(503) S(3) O(58) 78.3337(5) 1_555 1_555 1_555 1_555 yes
S(3B) C(503) S(3) O(59) -176.2 1_555 1_555 1_555 1_555 yes
F(1) C(501) S(1) O(51) -64.3(8) 1_555 1_555 1_555 1_555 yes
F(1) C(501) S(1) O(52) 58.8(8) 1_555 1_555 1_555 1_555 yes
F(1) C(501) S(1) O(53) 177.3(7) 1_555 1_555 1_555 1_555 yes
F(2) C(501) S(1) O(51) 57.0(7) 1_555 1_555 1_555 1_555 yes
F(2) C(501) S(1) O(52) -179.9(7) 1_555 1_555 1_555 1_555 yes
F(2) C(501) S(1) O(53) -61.4(8) 1_555 1_555 1_555 1_555 yes
F(3) C(501) S(1) O(51) 173.0(7) 1_555 1_555 1_555 1_555 yes
F(3) C(501) S(1) O(52) -63.9(8) 1_555 1_555 1_555 1_555 yes
F(3) C(501) S(1) O(53) 54.6(8) 1_555 1_555 1_555 1_555 yes
F(4) C(502) S(2) O(54) -178.3(8) 1_555 1_555 1_555 1_555 yes
F(4) C(502) S(2) O(55) -61.3(9) 1_555 1_555 1_555 1_555 yes
F(4) C(502) S(2) O(56) 58.4(8) 1_555 1_555 1_555 1_555 yes
F(5) C(502) S(2) O(54) 63.0(9) 1_555 1_555 1_555 1_555 yes
F(5) C(502) S(2) O(55) -179.9(8) 1_555 1_555 1_555 1_555 yes
F(5) C(502) S(2) O(56) -60.2(9) 1_555 1_555 1_555 1_555 yes
F(6) C(502) S(2) O(54) -58.7(8) 1_555 1_555 1_555 1_555 yes
F(6) C(502) S(2) O(55) 58.3(8) 1_555 1_555 1_555 1_555 yes
F(6) C(502) S(2) O(56) 178.1(7) 1_555 1_555 1_555 1_555 yes
F(7) C(503) S(3) O(57) 31.1 1_555 1_555 1_555 1_555 yes
F(7) C(503) S(3) O(58) 169.1 1_555 1_555 1_555 1_555 yes
F(7) C(503) S(3) O(59) -85.4168(5) 1_555 1_555 1_555 1_555 yes
F(7) C(503) S(3B) F(9) 76.5 1_555 1_555 1_555 1_555 yes
F(7) C(503) S(3B) O(57) -43.0 1_555 1_555 1_555 1_555 yes
F(7) C(503) S(3B) O(58) -164.3 1_555 1_555 1_555 1_555 yes
F(8) C(503) S(3) O(57) 178.2 1_555 1_555 1_555 1_555 yes
F(8) C(503) S(3) O(58) -43.8 1_555 1_555 1_555 1_555 yes
F(8) C(503) S(3) O(59) 61.6 1_555 1_555 1_555 1_555 yes
F(8) C(503) S(3B) F(9) -93.3 1_555 1_555 1_555 1_555 yes
F(8) C(503) S(3B) O(57) 147.2 1_555 1_555 1_555 1_555 yes
F(8) C(503) S(3B) O(58) 25.9 1_555 1_555 1_555 1_555 yes
F(9) S(3B) S(3) O(57) 125.5889(7) 1_555 1_555 1_555 1_555 yes
F(9) S(3B) S(3) O(58) -104.543(1) 1_555 1_555 1_555 1_555 yes
F(9) S(3B) S(3) O(59) 15.6 1_555 1_555 1_555 1_555 yes
F(9) S(3B) S(3) C(503) 9.6 1_555 1_555 1_555 1_555 yes
F(9) C(503) S(3) O(57) -67.8 1_555 1_555 1_555 1_555 yes
F(9) C(503) S(3) O(58) 70.1445(5) 1_555 1_555 1_555 1_555 yes
F(9) C(503) S(3) O(59) 175.6 1_555 1_555 1_555 1_555 yes
F(9) C(503) S(3B) O(57) -119.5 1_555 1_555 1_555 1_555 yes
F(9) C(503) S(3B) O(58) 119.2 1_555 1_555 1_555 1_555 yes
O(57) S(3) S(3B) O(58) -129.9 1_555 1_555 1_555 1_555 yes
O(57) S(3) S(3B) C(503) 116.0369(6) 1_555 1_555 1_555 1_555 yes
O(57) S(3B) S(3) O(58) 129.9 1_555 1_555 1_555 1_555 yes
O(57) S(3B) S(3) O(59) -110.0102(6) 1_555 1_555 1_555 1_555 yes
O(57) S(3B) S(3) C(503) -116.0369(6) 1_555 1_555 1_555 1_555 yes
O(57) S(3B) F(9) C(503) 92.4637(8) 1_555 1_555 1_555 1_555 yes
O(58) S(3) S(3B) C(503) -114.095(1) 1_555 1_555 1_555 1_555 yes
O(58) S(3B) S(3) O(59) 120.1217(9) 1_555 1_555 1_555 1_555 yes
O(58) S(3B) S(3) C(503) 114.095(1) 1_555 1_555 1_555 1_555 yes
O(58) S(3B) F(9) C(503) -85.2232(8) 1_555 1_555 1_555 1_555 yes
O(59) S(3) S(3B) C(503) 6.0 1_555 1_555 1_555 1_555 yes
O(101) C(101) N(19) C(14) 66.9(7) 1_555 1_555 1_555 1_555 yes
O(101) C(101) N(19) C(18) -112.6(5) 1_555 1_555 1_555 1_555 yes
O(101) C(101) C(102) O(102) 159.9(5) 1_555 1_555 1_555 1_555 yes
O(101) C(101) C(102) C(103) 37.6(6) 1_555 1_555 1_555 1_555 yes
O(101) C(104) C(103) O(103) -90.6(7) 1_555 1_555 1_555 1_555 yes
O(101) C(104) C(103) C(102) 23.0(7) 1_555 1_555 1_555 1_555 yes
O(101) C(104) C(105) O(105) -73.1(10) 1_555 1_555 1_555 1_555 yes
O(102) C(102) C(101) N(19) -82.6(6) 1_555 1_555 1_555 1_555 yes
O(102) C(102) C(103) O(103) -45.0(8) 1_555 1_555 1_555 1_555 yes
O(102) C(102) C(103) C(104) -157.8(6) 1_555 1_555 1_555 1_555 yes
O(103) C(103) C(102) C(101) 76.5(7) 1_555 1_555 1_555 1_555 yes
O(103) C(103) C(104) C(105) 151.6(8) 1_555 1_555 1_555 1_555 yes
O(105) C(105) C(104) C(103) 45(1) 1_555 1_555 1_555 1_555 yes
O(201) C(201) N(29) C(24) -74.3(6) 1_555 1_555 1_555 1_555 yes
O(201) C(201) N(29) C(28) 102.5(5) 1_555 1_555 1_555 1_555 yes
O(201) C(201) C(202) O(202) 85.5(5) 1_555 1_555 1_555 1_555 yes
O(201) C(201) C(202) C(203) -30.8(5) 1_555 1_555 1_555 1_555 yes
O(201) C(204) C(203) O(203) -148.8(5) 1_555 1_555 1_555 1_555 yes
O(201) C(204) C(203) C(202) -26.2(6) 1_555 1_555 1_555 1_555 yes
O(201) C(204) C(205) O(205) 61.9(7) 1_555 1_555 1_555 1_555 yes
O(202) C(202) C(201) N(29) -155.6(4) 1_555 1_555 1_555 1_555 yes
O(202) C(202) C(203) O(203) 40.6(7) 1_555 1_555 1_555 1_555 yes
O(202) C(202) C(203) C(204) -78.3(6) 1_555 1_555 1_555 1_555 yes
O(203) C(203) C(202) C(201) 153.3(5) 1_555 1_555 1_555 1_555 yes
O(203) C(203) C(204) C(205) 94.2(6) 1_555 1_555 1_555 1_555 yes
O(205) C(205) C(204) C(203) 178.3(5) 1_555 1_555 1_555 1_555 yes
O(301) C(301) N(39) C(34) 75.6(7) 1_555 1_555 1_555 1_555 yes
O(301) C(301) N(39) C(38) -97.6(6) 1_555 1_555 1_555 1_555 yes
O(301) C(301) C(302) O(302) 108.5(5) 1_555 1_555 1_555 1_555 yes
O(301) C(301) C(302) C(303) -7.9(6) 1_555 1_555 1_555 1_555 yes
O(301) C(304) C(303) O(303) -159.3(5) 1_555 1_555 1_555 1_555 yes
O(301) C(304) C(303) C(302) -35.1(6) 1_555 1_555 1_555 1_555 yes
O(301) C(304) C(305) O(305) 71(1) 1_555 1_555 1_555 1_555 yes
O(302) C(302) C(301) N(39) -132.5(5) 1_555 1_555 1_555 1_555 yes
O(302) C(302) C(303) O(303) 33.8(7) 1_555 1_555 1_555 1_555 yes
O(302) C(302) C(303) C(304) -87.6(6) 1_555 1_555 1_555 1_555 yes
O(303) C(303) C(302) C(301) 147.6(5) 1_555 1_555 1_555 1_555 yes
O(303) C(303) C(304) C(305) 82.9(8) 1_555 1_555 1_555 1_555 yes
O(305) C(305) C(304) C(303) -175.9(8) 1_555 1_555 1_555 1_555 yes
N(11) Rh(3) N(36) C(36) -84.4(4) 1_555 1_555 1_555 1_555 yes
N(11) Rh(3) N(37) C(35) 90.5(3) 1_555 1_555 1_555 1_555 yes
N(11) Rh(3) N(37) C(38) -88.7(7) 1_555 1_555 1_555 1_555 yes
N(11) Rh(3) C(310) C(311) -143.5(4) 1_555 1_555 1_555 1_555 yes
N(11) Rh(3) C(310) C(314) 98.2(4) 1_555 1_555 1_555 1_555 yes
N(11) Rh(3) C(310) C(315) -26.8(7) 1_555 1_555 1_555 1_555 yes
N(11) Rh(3) C(311) C(310) 47.8(5) 1_555 1_555 1_555 1_555 yes
N(11) Rh(3) C(311) C(312) 165.5(3) 1_555 1_555 1_555 1_555 yes
N(11) Rh(3) C(311) C(316) -76.4(8) 1_555 1_555 1_555 1_555 yes
N(11) Rh(3) C(312) C(311) -41.4(9) 1_555 1_555 1_555 1_555 yes
N(11) Rh(3) C(312) C(313) 76.2(9) 1_555 1_555 1_555 1_555 yes
N(11) Rh(3) C(312) C(317) -164.7(7) 1_555 1_555 1_555 1_555 yes
N(11) Rh(3) C(313) C(312) -156.0(4) 1_555 1_555 1_555 1_555 yes
N(11) Rh(3) C(313) C(314) -38.5(5) 1_555 1_555 1_555 1_555 yes
N(11) Rh(3) C(313) C(318) 81.2(7) 1_555 1_555 1_555 1_555 yes
N(11) Rh(3) C(314) C(310) -88.1(4) 1_555 1_555 1_555 1_555 yes
N(11) Rh(3) C(314) C(313) 152.9(4) 1_555 1_555 1_555 1_555 yes
N(11) Rh(3) C(314) C(319) 31.8(8) 1_555 1_555 1_555 1_555 yes
N(11) C(12) N(13) C(14) 0.9(8) 1_555 1_555 1_555 1_555 yes
N(11) C(16) C(15) N(17) -179.5(5) 1_555 1_555 1_555 1_555 yes
N(11) C(16) C(15) C(14) 1.5(7) 1_555 1_555 1_555 1_555 yes
N(13) C(12) N(11) C(16) 0.7(8) 1_555 1_555 1_555 1_555 yes
N(13) C(14) N(19) C(18) 178.7(6) 1_555 1_555 1_555 1_555 yes
N(13) C(14) N(19) C(101) -0.9(10) 1_555 1_555 1_555 1_555 yes
N(13) C(14) C(15) N(17) -179.1(5) 1_555 1_555 1_555 1_555 yes
N(13) C(14) C(15) C(16) 0.1(8) 1_555 1_555 1_555 1_555 yes
N(16) Rh(1) N(17) C(15) -3.3(3) 1_555 1_555 1_555 1_555 yes
N(16) Rh(1) N(17) C(18) 179.3(7) 1_555 1_555 1_555 1_555 yes
N(16) Rh(1) N(21) C(22) 128.3(4) 1_555 1_555 1_555 1_555 yes
N(16) Rh(1) N(21) C(26) -50.6(4) 1_555 1_555 1_555 1_555 yes
N(16) Rh(1) C(110) C(111) 139.6(3) 1_555 1_555 1_555 1_555 yes
N(16) Rh(1) C(110) C(114) -102.0(4) 1_555 1_555 1_555 1_555 yes
N(16) Rh(1) C(110) C(115) 19.9(6) 1_555 1_555 1_555 1_555 yes
N(16) Rh(1) C(111) C(110) -50.8(4) 1_555 1_555 1_555 1_555 yes
N(16) Rh(1) C(111) C(112) -168.5(3) 1_555 1_555 1_555 1_555 yes
N(16) Rh(1) C(111) C(116) 69.1(7) 1_555 1_555 1_555 1_555 yes
N(16) Rh(1) C(112) C(111) 29.6(8) 1_555 1_555 1_555 1_555 yes
N(16) Rh(1) C(112) C(113) -88.6(7) 1_555 1_555 1_555 1_555 yes
N(16) Rh(1) C(112) C(117) 147.7(6) 1_555 1_555 1_555 1_555 yes
N(16) Rh(1) C(113) C(112) 150.4(3) 1_555 1_555 1_555 1_555 yes
N(16) Rh(1) C(113) C(114) 31.3(5) 1_555 1_555 1_555 1_555 yes
N(16) Rh(1) C(113) C(118) -89.5(7) 1_555 1_555 1_555 1_555 yes
N(16) Rh(1) C(114) C(110) 83.8(4) 1_555 1_555 1_555 1_555 yes
N(16) Rh(1) C(114) C(113) -158.8(3) 1_555 1_555 1_555 1_555 yes
N(16) Rh(1) C(114) C(119) -37.6(7) 1_555 1_555 1_555 1_555 yes
N(16) C(16) N(11) C(12) 176.8(5) 1_555 1_555 1_555 1_555 yes
N(16) C(16) C(15) N(17) 1.7(7) 1_555 1_555 1_555 1_555 yes
N(16) C(16) C(15) C(14) -177.3(5) 1_555 1_555 1_555 1_555 yes
N(17) Rh(1) N(16) C(16) 4.5(4) 1_555 1_555 1_555 1_555 yes
N(17) Rh(1) N(21) C(22) 49.3(4) 1_555 1_555 1_555 1_555 yes
N(17) Rh(1) N(21) C(26) -129.6(4) 1_555 1_555 1_555 1_555 yes
N(17) Rh(1) C(110) C(111) -142.6(4) 1_555 1_555 1_555 1_555 yes
N(17) Rh(1) C(110) C(114) -24.1(6) 1_555 1_555 1_555 1_555 yes
N(17) Rh(1) C(110) C(115) 97.7(6) 1_555 1_555 1_555 1_555 yes
N(17) Rh(1) C(111) C(110) 119.0(5) 1_555 1_555 1_555 1_555 yes
N(17) Rh(1) C(111) C(112) 1.3(8) 1_555 1_555 1_555 1_555 yes
N(17) Rh(1) C(111) C(116) -121.1(6) 1_555 1_555 1_555 1_555 yes
N(17) Rh(1) C(112) C(111) -179.4(3) 1_555 1_555 1_555 1_555 yes
N(17) Rh(1) C(112) C(113) 62.4(4) 1_555 1_555 1_555 1_555 yes
N(17) Rh(1) C(112) C(117) -61.2(7) 1_555 1_555 1_555 1_555 yes
N(17) Rh(1) C(113) C(112) -128.4(3) 1_555 1_555 1_555 1_555 yes
N(17) Rh(1) C(113) C(114) 112.6(4) 1_555 1_555 1_555 1_555 yes
N(17) Rh(1) C(113) C(118) -8.2(7) 1_555 1_555 1_555 1_555 yes
N(17) Rh(1) C(114) C(110) 166.0(3) 1_555 1_555 1_555 1_555 yes
N(17) Rh(1) C(114) C(113) -76.6(4) 1_555 1_555 1_555 1_555 yes
N(17) Rh(1) C(114) C(119) 44.6(7) 1_555 1_555 1_555 1_555 yes
N(17) C(15) C(14) N(19) 0.9(6) 1_555 1_555 1_555 1_555 yes
N(17) C(18) N(19) C(14) 1.3(6) 1_555 1_555 1_555 1_555 yes
N(17) C(18) N(19) C(101) -179.0(5) 1_555 1_555 1_555 1_555 yes
N(19) C(14) N(13) C(12) 178.8(6) 1_555 1_555 1_555 1_555 yes
N(19) C(14) C(15) C(16) -180.0(5) 1_555 1_555 1_555 1_555 yes
N(19) C(18) N(17) C(15) -0.8(6) 1_555 1_555 1_555 1_555 yes
N(19) C(101) O(101) C(104) -145.2(5) 1_555 1_555 1_555 1_555 yes
N(19) C(101) C(102) C(103) 155.1(5) 1_555 1_555 1_555 1_555 yes
N(21) Rh(1) N(16) C(16) -81.3(4) 1_555 1_555 1_555 1_555 yes
N(21) Rh(1) N(17) C(15) 86.5(3) 1_555 1_555 1_555 1_555 yes
N(21) Rh(1) N(17) C(18) -90.9(7) 1_555 1_555 1_555 1_555 yes
N(21) Rh(1) C(110) C(111) 46.9(4) 1_555 1_555 1_555 1_555 yes
N(21) Rh(1) C(110) C(114) 165.3(3) 1_555 1_555 1_555 1_555 yes
N(21) Rh(1) C(110) C(115) -72.8(6) 1_555 1_555 1_555 1_555 yes
N(21) Rh(1) C(111) C(110) -144.5(3) 1_555 1_555 1_555 1_555 yes
N(21) Rh(1) C(111) C(112) 97.8(4) 1_555 1_555 1_555 1_555 yes
N(21) Rh(1) C(111) C(116) -24.6(6) 1_555 1_555 1_555 1_555 yes
N(21) Rh(1) C(112) C(111) -88.5(4) 1_555 1_555 1_555 1_555 yes
N(21) Rh(1) C(112) C(113) 153.3(3) 1_555 1_555 1_555 1_555 yes
N(21) Rh(1) C(112) C(117) 29.7(6) 1_555 1_555 1_555 1_555 yes
N(21) Rh(1) C(113) C(112) -37.7(4) 1_555 1_555 1_555 1_555 yes
N(21) Rh(1) C(113) C(114) -156.7(3) 1_555 1_555 1_555 1_555 yes
N(21) Rh(1) C(113) C(118) 82.5(7) 1_555 1_555 1_555 1_555 yes
N(21) Rh(1) C(114) C(110) -42.5(9) 1_555 1_555 1_555 1_555 yes
N(21) Rh(1) C(114) C(113) 74.9(8) 1_555 1_555 1_555 1_555 yes
N(21) Rh(1) C(114) C(119) -163.9(6) 1_555 1_555 1_555 1_555 yes
N(21) C(22) N(23) C(24) -1.7(8) 1_555 1_555 1_555 1_555 yes
N(21) C(26) C(25) N(27) 179.3(5) 1_555 1_555 1_555 1_555 yes
N(21) C(26) C(25) C(24) -1.2(7) 1_555 1_555 1_555 1_555 yes
N(23) C(22) N(21) C(26) 2.2(8) 1_555 1_555 1_555 1_555 yes
N(23) C(24) N(29) C(28) 179.2(5) 1_555 1_555 1_555 1_555 yes
N(23) C(24) N(29) C(201) -3.4(8) 1_555 1_555 1_555 1_555 yes
N(23) C(24) C(25) N(27) -178.8(5) 1_555 1_555 1_555 1_555 yes
N(23) C(24) C(25) C(26) 1.7(8) 1_555 1_555 1_555 1_555 yes
N(26) Rh(2) N(27) C(25) -5.1(3) 1_555 1_555 1_555 1_555 yes
N(26) Rh(2) N(27) C(28) -172.9(7) 1_555 1_555 1_555 1_555 yes
N(26) Rh(2) N(31) C(32) 131.1(4) 1_555 1_555 1_555 1_555 yes
N(26) Rh(2) N(31) C(36) -46.4(4) 1_555 1_555 1_555 1_555 yes
N(26) Rh(2) C(210) C(211) -171.3(3) 1_555 1_555 1_555 1_555 yes
N(26) Rh(2) C(210) C(214) -52.9(4) 1_555 1_555 1_555 1_555 yes
N(26) Rh(2) C(210) C(215) 69.0(6) 1_555 1_555 1_555 1_555 yes
N(26) Rh(2) C(211) C(210) 21.9(7) 1_555 1_555 1_555 1_555 yes
N(26) Rh(2) C(211) C(212) -96.2(6) 1_555 1_555 1_555 1_555 yes
N(26) Rh(2) C(211) C(216) 140.2(6) 1_555 1_555 1_555 1_555 yes
N(26) Rh(2) C(212) C(211) 148.4(3) 1_555 1_555 1_555 1_555 yes
N(26) Rh(2) C(212) C(213) 28.6(4) 1_555 1_555 1_555 1_555 yes
N(26) Rh(2) C(212) C(217) -90.3(6) 1_555 1_555 1_555 1_555 yes
N(26) Rh(2) C(213) C(212) -161.3(3) 1_555 1_555 1_555 1_555 yes
N(26) Rh(2) C(213) C(214) 82.3(3) 1_555 1_555 1_555 1_555 yes
N(26) Rh(2) C(213) C(218) -38.1(6) 1_555 1_555 1_555 1_555 yes
N(26) Rh(2) C(214) C(210) 137.0(3) 1_555 1_555 1_555 1_555 yes
N(26) Rh(2) C(214) C(213) -104.5(3) 1_555 1_555 1_555 1_555 yes
N(26) Rh(2) C(214) C(219) 16.9(6) 1_555 1_555 1_555 1_555 yes
N(26) C(26) N(21) C(22) 178.9(5) 1_555 1_555 1_555 1_555 yes
N(26) C(26) C(25) N(27) -0.2(8) 1_555 1_555 1_555 1_555 yes
N(26) C(26) C(25) C(24) 179.3(5) 1_555 1_555 1_555 1_555 yes
N(27) Rh(2) N(26) C(26) 5.7(3) 1_555 1_555 1_555 1_555 yes
N(27) Rh(2) N(31) C(32) 51.9(4) 1_555 1_555 1_555 1_555 yes
N(27) Rh(2) N(31) C(36) -125.6(4) 1_555 1_555 1_555 1_555 yes
N(27) Rh(2) C(210) C(211) 0.8(7) 1_555 1_555 1_555 1_555 yes
N(27) Rh(2) C(210) C(214) 119.2(6) 1_555 1_555 1_555 1_555 yes
N(27) Rh(2) C(210) C(215) -118.9(6) 1_555 1_555 1_555 1_555 yes
N(27) Rh(2) C(211) C(210) -179.7(3) 1_555 1_555 1_555 1_555 yes
N(27) Rh(2) C(211) C(212) 62.2(4) 1_555 1_555 1_555 1_555 yes
N(27) Rh(2) C(211) C(216) -61.4(5) 1_555 1_555 1_555 1_555 yes
N(27) Rh(2) C(212) C(211) -129.0(3) 1_555 1_555 1_555 1_555 yes
N(27) Rh(2) C(212) C(213) 111.2(3) 1_555 1_555 1_555 1_555 yes
N(27) Rh(2) C(212) C(217) -7.7(6) 1_555 1_555 1_555 1_555 yes
N(27) Rh(2) C(213) C(212) -78.2(3) 1_555 1_555 1_555 1_555 yes
N(27) Rh(2) C(213) C(214) 165.4(3) 1_555 1_555 1_555 1_555 yes
N(27) Rh(2) C(213) C(218) 45.1(6) 1_555 1_555 1_555 1_555 yes
N(27) Rh(2) C(214) C(210) -144.4(3) 1_555 1_555 1_555 1_555 yes
N(27) Rh(2) C(214) C(213) -25.9(5) 1_555 1_555 1_555 1_555 yes
N(27) Rh(2) C(214) C(219) 95.4(7) 1_555 1_555 1_555 1_555 yes
N(27) C(25) C(24) N(29) 1.7(6) 1_555 1_555 1_555 1_555 yes
N(27) C(28) N(29) C(24) 0.6(5) 1_555 1_555 1_555 1_555 yes
N(27) C(28) N(29) C(201) -176.7(4) 1_555 1_555 1_555 1_555 yes
N(29) C(24) N(23) C(22) 179.2(5) 1_555 1_555 1_555 1_555 yes
N(29) C(24) C(25) C(26) -177.8(5) 1_555 1_555 1_555 1_555 yes
N(29) C(28) N(27) C(25) 0.5(5) 1_555 1_555 1_555 1_555 yes
N(29) C(201) O(201) C(204) -107.7(5) 1_555 1_555 1_555 1_555 yes
N(29) C(201) C(202) C(203) 88.2(5) 1_555 1_555 1_555 1_555 yes
N(31) Rh(2) N(26) C(26) -77.4(4) 1_555 1_555 1_555 1_555 yes
N(31) Rh(2) N(27) C(25) 86.2(3) 1_555 1_555 1_555 1_555 yes
N(31) Rh(2) N(27) C(28) -81.6(6) 1_555 1_555 1_555 1_555 yes
N(31) Rh(2) C(210) C(211) 93.5(3) 1_555 1_555 1_555 1_555 yes
N(31) Rh(2) C(210) C(214) -148.1(3) 1_555 1_555 1_555 1_555 yes
N(31) Rh(2) C(210) C(215) -26.2(6) 1_555 1_555 1_555 1_555 yes
N(31) Rh(2) C(211) C(210) -92.6(3) 1_555 1_555 1_555 1_555 yes
N(31) Rh(2) C(211) C(212) 149.3(3) 1_555 1_555 1_555 1_555 yes
N(31) Rh(2) C(211) C(216) 25.7(5) 1_555 1_555 1_555 1_555 yes
N(31) Rh(2) C(212) C(211) -41.3(4) 1_555 1_555 1_555 1_555 yes
N(31) Rh(2) C(212) C(213) -161.1(3) 1_555 1_555 1_555 1_555 yes
N(31) Rh(2) C(212) C(217) 79.9(6) 1_555 1_555 1_555 1_555 yes
N(31) Rh(2) C(213) C(212) 57.7(8) 1_555 1_555 1_555 1_555 yes
N(31) Rh(2) C(213) C(214) -58.6(8) 1_555 1_555 1_555 1_555 yes
N(31) Rh(2) C(213) C(218) -179.0(6) 1_555 1_555 1_555 1_555 yes
N(31) Rh(2) C(214) C(210) 42.6(4) 1_555 1_555 1_555 1_555 yes
N(31) Rh(2) C(214) C(213) 161.1(3) 1_555 1_555 1_555 1_555 yes
N(31) Rh(2) C(214) C(219) -77.6(6) 1_555 1_555 1_555 1_555 yes
N(31) C(32) N(33) C(34) 1.9(8) 1_555 1_555 1_555 1_555 yes
N(31) C(36) C(35) N(37) 179.8(5) 1_555 1_555 1_555 1_555 yes
N(31) C(36) C(35) C(34) 2.2(7) 1_555 1_555 1_555 1_555 yes
N(33) C(32) N(31) C(36) 0.3(8) 1_555 1_555 1_555 1_555 yes
N(33) C(34) N(39) C(38) 178.3(5) 1_555 1_555 1_555 1_555 yes
N(33) C(34) N(39) C(301) 4.1(10) 1_555 1_555 1_555 1_555 yes
N(33) C(34) C(35) N(37) -177.8(5) 1_555 1_555 1_555 1_555 yes
N(33) C(34) C(35) C(36) 0.1(9) 1_555 1_555 1_555 1_555 yes
N(36) Rh(3) N(11) C(12) 133.6(4) 1_555 1_555 1_555 1_555 yes
N(36) Rh(3) N(11) C(16) -43.2(4) 1_555 1_555 1_555 1_555 yes
N(36) Rh(3) N(37) C(35) -1.0(3) 1_555 1_555 1_555 1_555 yes
N(36) Rh(3) N(37) C(38) 179.8(7) 1_555 1_555 1_555 1_555 yes
N(36) Rh(3) C(310) C(311) -47.6(5) 1_555 1_555 1_555 1_555 yes
N(36) Rh(3) C(310) C(314) -165.9(4) 1_555 1_555 1_555 1_555 yes
N(36) Rh(3) C(310) C(315) 69.0(8) 1_555 1_555 1_555 1_555 yes
N(36) Rh(3) C(311) C(310) 142.3(4) 1_555 1_555 1_555 1_555 yes
N(36) Rh(3) C(311) C(312) -100.1(4) 1_555 1_555 1_555 1_555 yes
N(36) Rh(3) C(311) C(316) 18.1(7) 1_555 1_555 1_555 1_555 yes
N(36) Rh(3) C(312) C(311) 85.2(4) 1_555 1_555 1_555 1_555 yes
N(36) Rh(3) C(312) C(313) -157.2(4) 1_555 1_555 1_555 1_555 yes
N(36) Rh(3) C(312) C(317) -38.1(7) 1_555 1_555 1_555 1_555 yes
N(36) Rh(3) C(313) C(312) 32.8(5) 1_555 1_555 1_555 1_555 yes
N(36) Rh(3) C(313) C(314) 150.2(4) 1_555 1_555 1_555 1_555 yes
N(36) Rh(3) C(313) C(318) -90.1(7) 1_555 1_555 1_555 1_555 yes
N(36) Rh(3) C(314) C(310) 34.8(8) 1_555 1_555 1_555 1_555 yes
N(36) Rh(3) C(314) C(313) -84.2(7) 1_555 1_555 1_555 1_555 yes
N(36) Rh(3) C(314) C(319) 154.6(7) 1_555 1_555 1_555 1_555 yes
N(36) C(36) N(31) C(32) 178.3(5) 1_555 1_555 1_555 1_555 yes
N(36) C(36) C(35) N(37) -0.8(8) 1_555 1_555 1_555 1_555 yes
N(36) C(36) C(35) C(34) -178.4(5) 1_555 1_555 1_555 1_555 yes
N(37) Rh(3) N(11) C(12) 54.6(4) 1_555 1_555 1_555 1_555 yes
N(37) Rh(3) N(11) C(16) -122.3(4) 1_555 1_555 1_555 1_555 yes
N(37) Rh(3) N(36) C(36) 0.7(3) 1_555 1_555 1_555 1_555 yes
N(37) Rh(3) C(310) C(311) 121.3(6) 1_555 1_555 1_555 1_555 yes
N(37) Rh(3) C(310) C(314) 3.0(8) 1_555 1_555 1_555 1_555 yes
N(37) Rh(3) C(310) C(315) -122.0(7) 1_555 1_555 1_555 1_555 yes
N(37) Rh(3) C(311) C(310) -140.3(4) 1_555 1_555 1_555 1_555 yes
N(37) Rh(3) C(311) C(312) -22.6(6) 1_555 1_555 1_555 1_555 yes
N(37) Rh(3) C(311) C(316) 95.6(8) 1_555 1_555 1_555 1_555 yes
N(37) Rh(3) C(312) C(311) 167.2(4) 1_555 1_555 1_555 1_555 yes
N(37) Rh(3) C(312) C(313) -75.1(4) 1_555 1_555 1_555 1_555 yes
N(37) Rh(3) C(312) C(317) 43.9(7) 1_555 1_555 1_555 1_555 yes
N(37) Rh(3) C(313) C(312) 114.1(4) 1_555 1_555 1_555 1_555 yes
N(37) Rh(3) C(313) C(314) -128.4(4) 1_555 1_555 1_555 1_555 yes
N(37) Rh(3) C(313) C(318) -8.7(7) 1_555 1_555 1_555 1_555 yes
N(37) Rh(3) C(314) C(310) -178.6(4) 1_555 1_555 1_555 1_555 yes
N(37) Rh(3) C(314) C(313) 62.4(4) 1_555 1_555 1_555 1_555 yes
N(37) Rh(3) C(314) C(319) -58.8(8) 1_555 1_555 1_555 1_555 yes
N(37) C(35) C(34) N(39) 1.1(6) 1_555 1_555 1_555 1_555 yes
N(37) C(38) N(39) C(34) -0.4(6) 1_555 1_555 1_555 1_555 yes
N(37) C(38) N(39) C(301) 174.3(5) 1_555 1_555 1_555 1_555 yes
N(39) C(34) N(33) C(32) 179.4(6) 1_555 1_555 1_555 1_555 yes
N(39) C(34) C(35) C(36) 178.9(5) 1_555 1_555 1_555 1_555 yes
N(39) C(38) N(37) C(35) 1.0(6) 1_555 1_555 1_555 1_555 yes
N(39) C(301) O(301) C(304) -138.9(5) 1_555 1_555 1_555 1_555 yes
N(39) C(301) C(302) C(303) 111.1(6) 1_555 1_555 1_555 1_555 yes
C(12) N(11) Rh(3) C(310) -101.6(4) 1_555 1_555 1_555 1_555 yes
C(12) N(11) Rh(3) C(311) -129.8(4) 1_555 1_555 1_555 1_555 yes
C(12) N(11) Rh(3) C(312) -98.6(8) 1_555 1_555 1_555 1_555 yes
C(12) N(11) Rh(3) C(313) -40.2(5) 1_555 1_555 1_555 1_555 yes
C(12) N(11) Rh(3) C(314) -63.6(4) 1_555 1_555 1_555 1_555 yes
C(12) N(11) C(16) C(15) -1.7(6) 1_555 1_555 1_555 1_555 yes
C(12) N(13) C(14) C(15) -1.2(8) 1_555 1_555 1_555 1_555 yes
C(14) N(19) C(101) C(102) -49.2(8) 1_555 1_555 1_555 1_555 yes
C(14) C(15) N(17) C(18) -0.1(6) 1_555 1_555 1_555 1_555 yes
C(15) N(17) Rh(1) C(110) -86.0(5) 1_555 1_555 1_555 1_555 yes
C(15) N(17) Rh(1) C(111) -174.6(5) 1_555 1_555 1_555 1_555 yes
C(15) N(17) Rh(1) C(112) -173.7(3) 1_555 1_555 1_555 1_555 yes
C(15) N(17) Rh(1) C(113) -139.9(4) 1_555 1_555 1_555 1_555 yes
C(15) N(17) Rh(1) C(114) -101.6(4) 1_555 1_555 1_555 1_555 yes
C(15) C(14) N(19) C(18) -1.3(6) 1_555 1_555 1_555 1_555 yes
C(15) C(14) N(19) C(101) 179.1(5) 1_555 1_555 1_555 1_555 yes
C(16) N(11) Rh(3) C(310) 81.6(4) 1_555 1_555 1_555 1_555 yes
C(16) N(11) Rh(3) C(311) 53.4(5) 1_555 1_555 1_555 1_555 yes
C(16) N(11) Rh(3) C(312) 84.5(8) 1_555 1_555 1_555 1_555 yes
C(16) N(11) Rh(3) C(313) 142.9(4) 1_555 1_555 1_555 1_555 yes
C(16) N(11) Rh(3) C(314) 119.6(4) 1_555 1_555 1_555 1_555 yes
C(16) N(16) Rh(1) C(110) 150.7(4) 1_555 1_555 1_555 1_555 yes
C(16) N(16) Rh(1) C(111) -179.5(4) 1_555 1_555 1_555 1_555 yes
C(16) N(16) Rh(1) C(112) 158.9(6) 1_555 1_555 1_555 1_555 yes
C(16) N(16) Rh(1) C(113) 92.9(4) 1_555 1_555 1_555 1_555 yes
C(16) N(16) Rh(1) C(114) 112.5(4) 1_555 1_555 1_555 1_555 yes
C(16) C(15) N(17) C(18) -179.2(5) 1_555 1_555 1_555 1_555 yes
C(18) N(17) Rh(1) C(110) 96.5(7) 1_555 1_555 1_555 1_555 yes
C(18) N(17) Rh(1) C(111) 7(1) 1_555 1_555 1_555 1_555 yes
C(18) N(17) Rh(1) C(112) 8.9(8) 1_555 1_555 1_555 1_555 yes
C(18) N(17) Rh(1) C(113) 42.7(7) 1_555 1_555 1_555 1_555 yes
C(18) N(17) Rh(1) C(114) 80.9(7) 1_555 1_555 1_555 1_555 yes
C(18) N(19) C(101) C(102) 131.3(6) 1_555 1_555 1_555 1_555 yes
C(22) N(21) Rh(1) C(110) -136.0(4) 1_555 1_555 1_555 1_555 yes
C(22) N(21) Rh(1) C(111) -107.9(4) 1_555 1_555 1_555 1_555 yes
C(22) N(21) Rh(1) C(112) -69.0(4) 1_555 1_555 1_555 1_555 yes
C(22) N(21) Rh(1) C(113) -46.2(5) 1_555 1_555 1_555 1_555 yes
C(22) N(21) Rh(1) C(114) -103.9(7) 1_555 1_555 1_555 1_555 yes
C(22) N(21) C(26) C(25) -0.5(6) 1_555 1_555 1_555 1_555 yes
C(22) N(23) C(24) C(25) -0.2(7) 1_555 1_555 1_555 1_555 yes
C(24) N(29) C(201) C(202) 167.7(5) 1_555 1_555 1_555 1_555 yes
C(24) C(25) N(27) C(28) -1.4(6) 1_555 1_555 1_555 1_555 yes
C(25) N(27) Rh(2) C(210) -178.4(5) 1_555 1_555 1_555 1_555 yes
C(25) N(27) Rh(2) C(211) -177.8(3) 1_555 1_555 1_555 1_555 yes
C(25) N(27) Rh(2) C(212) -144.2(3) 1_555 1_555 1_555 1_555 yes
C(25) N(27) Rh(2) C(213) -105.7(3) 1_555 1_555 1_555 1_555 yes
C(25) N(27) Rh(2) C(214) -88.4(5) 1_555 1_555 1_555 1_555 yes
C(25) C(24) N(29) C(28) -1.4(5) 1_555 1_555 1_555 1_555 yes
C(25) C(24) N(29) C(201) 176.0(4) 1_555 1_555 1_555 1_555 yes
C(26) N(21) Rh(1) C(110) 45.1(5) 1_555 1_555 1_555 1_555 yes
C(26) N(21) Rh(1) C(111) 73.2(4) 1_555 1_555 1_555 1_555 yes
C(26) N(21) Rh(1) C(112) 112.1(4) 1_555 1_555 1_555 1_555 yes
C(26) N(21) Rh(1) C(113) 134.8(4) 1_555 1_555 1_555 1_555 yes
C(26) N(21) Rh(1) C(114) 77.2(8) 1_555 1_555 1_555 1_555 yes
C(26) N(26) Rh(2) C(210) -177.2(3) 1_555 1_555 1_555 1_555 yes
C(26) N(26) Rh(2) C(211) 166.7(5) 1_555 1_555 1_555 1_555 yes
C(26) N(26) Rh(2) C(212) 95.2(4) 1_555 1_555 1_555 1_555 yes
C(26) N(26) Rh(2) C(213) 113.2(4) 1_555 1_555 1_555 1_555 yes
C(26) N(26) Rh(2) C(214) 152.9(4) 1_555 1_555 1_555 1_555 yes
C(26) C(25) N(27) C(28) 178.2(5) 1_555 1_555 1_555 1_555 yes
C(28) N(27) Rh(2) C(210) 13.9(10) 1_555 1_555 1_555 1_555 yes
C(28) N(27) Rh(2) C(211) 14.5(7) 1_555 1_555 1_555 1_555 yes
C(28) N(27) Rh(2) C(212) 48.1(7) 1_555 1_555 1_555 1_555 yes
C(28) N(27) Rh(2) C(213) 86.5(7) 1_555 1_555 1_555 1_555 yes
C(28) N(27) Rh(2) C(214) 103.8(7) 1_555 1_555 1_555 1_555 yes
C(28) N(29) C(201) C(202) -15.5(7) 1_555 1_555 1_555 1_555 yes
C(32) N(31) Rh(2) C(210) -106.7(4) 1_555 1_555 1_555 1_555 yes
C(32) N(31) Rh(2) C(211) -67.0(4) 1_555 1_555 1_555 1_555 yes
C(32) N(31) Rh(2) C(212) -42.6(4) 1_555 1_555 1_555 1_555 yes
C(32) N(31) Rh(2) C(213) -86.7(8) 1_555 1_555 1_555 1_555 yes
C(32) N(31) Rh(2) C(214) -131.9(4) 1_555 1_555 1_555 1_555 yes
C(32) N(31) C(36) C(35) -2.4(6) 1_555 1_555 1_555 1_555 yes
C(32) N(33) C(34) C(35) -2.0(7) 1_555 1_555 1_555 1_555 yes
C(34) N(39) C(301) C(302) -44.4(9) 1_555 1_555 1_555 1_555 yes
C(34) C(35) N(37) C(38) -1.3(6) 1_555 1_555 1_555 1_555 yes
C(35) N(37) Rh(3) C(310) -171.7(6) 1_555 1_555 1_555 1_555 yes
C(35) N(37) Rh(3) C(311) -83.0(5) 1_555 1_555 1_555 1_555 yes
C(35) N(37) Rh(3) C(312) -97.8(4) 1_555 1_555 1_555 1_555 yes
C(35) N(37) Rh(3) C(313) -135.7(4) 1_555 1_555 1_555 1_555 yes
C(35) N(37) Rh(3) C(314) -169.6(3) 1_555 1_555 1_555 1_555 yes
C(35) C(34) N(39) C(38) -0.5(6) 1_555 1_555 1_555 1_555 yes
C(35) C(34) N(39) C(301) -174.7(6) 1_555 1_555 1_555 1_555 yes
C(36) N(31) Rh(2) C(210) 75.8(4) 1_555 1_555 1_555 1_555 yes
C(36) N(31) Rh(2) C(211) 115.5(4) 1_555 1_555 1_555 1_555 yes
C(36) N(31) Rh(2) C(212) 139.9(4) 1_555 1_555 1_555 1_555 yes
C(36) N(31) Rh(2) C(213) 95.8(8) 1_555 1_555 1_555 1_555 yes
C(36) N(31) Rh(2) C(214) 50.6(4) 1_555 1_555 1_555 1_555 yes
C(36) N(36) Rh(3) C(310) 176.2(4) 1_555 1_555 1_555 1_555 yes
C(36) N(36) Rh(3) C(311) 148.2(4) 1_555 1_555 1_555 1_555 yes
C(36) N(36) Rh(3) C(312) 109.7(4) 1_555 1_555 1_555 1_555 yes
C(36) N(36) Rh(3) C(313) 89.4(4) 1_555 1_555 1_555 1_555 yes
C(36) N(36) Rh(3) C(314) 151.2(6) 1_555 1_555 1_555 1_555 yes
C(36) C(35) N(37) C(38) -179.1(5) 1_555 1_555 1_555 1_555 yes
C(38) N(37) Rh(3) C(310) 9(1) 1_555 1_555 1_555 1_555 yes
C(38) N(37) Rh(3) C(311) 97.8(8) 1_555 1_555 1_555 1_555 yes
C(38) N(37) Rh(3) C(312) 83.0(8) 1_555 1_555 1_555 1_555 yes
C(38) N(37) Rh(3) C(313) 45.1(8) 1_555 1_555 1_555 1_555 yes
C(38) N(37) Rh(3) C(314) 11.2(8) 1_555 1_555 1_555 1_555 yes
C(38) N(39) C(301) C(302) 142.3(6) 1_555 1_555 1_555 1_555 yes
C(101) O(101) C(104) C(103) 0.1(7) 1_555 1_555 1_555 1_555 yes
C(101) O(101) C(104) C(105) 126.0(6) 1_555 1_555 1_555 1_555 yes
C(101) C(102) C(103) C(104) -36.3(7) 1_555 1_555 1_555 1_555 yes
C(102) C(101) O(101) C(104) -23.7(6) 1_555 1_555 1_555 1_555 yes
C(102) C(103) C(104) C(105) -94.8(8) 1_555 1_555 1_555 1_555 yes
C(110) Rh(1) C(111) C(112) -117.7(5) 1_555 1_555 1_555 1_555 yes
C(110) Rh(1) C(111) C(116) 119.9(7) 1_555 1_555 1_555 1_555 yes
C(110) Rh(1) C(112) C(111) 38.5(4) 1_555 1_555 1_555 1_555 yes
C(110) Rh(1) C(112) C(113) -79.7(4) 1_555 1_555 1_555 1_555 yes
C(110) Rh(1) C(112) C(117) 156.7(7) 1_555 1_555 1_555 1_555 yes
C(110) Rh(1) C(113) C(112) 81.6(4) 1_555 1_555 1_555 1_555 yes
C(110) Rh(1) C(113) C(114) -37.4(4) 1_555 1_555 1_555 1_555 yes
C(110) Rh(1) C(113) C(118) -158.2(8) 1_555 1_555 1_555 1_555 yes
C(110) Rh(1) C(114) C(113) 117.5(5) 1_555 1_555 1_555 1_555 yes
C(110) Rh(1) C(114) C(119) -121.4(8) 1_555 1_555 1_555 1_555 yes
C(110) C(111) Rh(1) C(112) 117.7(5) 1_555 1_555 1_555 1_555 yes
C(110) C(111) Rh(1) C(113) 80.2(4) 1_555 1_555 1_555 1_555 yes
C(110) C(111) Rh(1) C(114) 36.8(3) 1_555 1_555 1_555 1_555 yes
C(110) C(111) C(112) C(113) 1.6(6) 1_555 1_555 1_555 1_555 yes
C(110) C(111) C(112) C(117) 178.1(6) 1_555 1_555 1_555 1_555 yes
C(110) C(114) Rh(1) C(111) -38.2(4) 1_555 1_555 1_555 1_555 yes
C(110) C(114) Rh(1) C(112) -80.7(4) 1_555 1_555 1_555 1_555 yes
C(110) C(114) Rh(1) C(113) -117.5(5) 1_555 1_555 1_555 1_555 yes
C(110) C(114) C(113) C(112) 2.0(6) 1_555 1_555 1_555 1_555 yes
C(110) C(114) C(113) C(118) -176.9(6) 1_555 1_555 1_555 1_555 yes
C(111) Rh(1) C(110) C(114) 118.4(5) 1_555 1_555 1_555 1_555 yes
C(111) Rh(1) C(110) C(115) -119.7(7) 1_555 1_555 1_555 1_555 yes
C(111) Rh(1) C(112) C(113) -118.2(5) 1_555 1_555 1_555 1_555 yes
C(111) Rh(1) C(112) C(117) 118.2(8) 1_555 1_555 1_555 1_555 yes
C(111) Rh(1) C(113) C(112) 37.4(4) 1_555 1_555 1_555 1_555 yes
C(111) Rh(1) C(113) C(114) -81.6(4) 1_555 1_555 1_555 1_555 yes
C(111) Rh(1) C(113) C(118) 157.6(8) 1_555 1_555 1_555 1_555 yes
C(111) Rh(1) C(114) C(113) 79.3(4) 1_555 1_555 1_555 1_555 yes
C(111) Rh(1) C(114) C(119) -159.5(8) 1_555 1_555 1_555 1_555 yes
C(111) C(110) Rh(1) C(112) -37.4(3) 1_555 1_555 1_555 1_555 yes
C(111) C(110) Rh(1) C(113) -80.1(4) 1_555 1_555 1_555 1_555 yes
C(111) C(110) Rh(1) C(114) -118.4(5) 1_555 1_555 1_555 1_555 yes
C(111) C(110) C(114) C(113) -1.0(6) 1_555 1_555 1_555 1_555 yes
C(111) C(110) C(114) C(119) -177.0(6) 1_555 1_555 1_555 1_555 yes
C(111) C(112) Rh(1) C(113) 118.2(5) 1_555 1_555 1_555 1_555 yes
C(111) C(112) Rh(1) C(114) 80.8(4) 1_555 1_555 1_555 1_555 yes
C(111) C(112) C(113) C(114) -2.3(6) 1_555 1_555 1_555 1_555 yes
C(111) C(112) C(113) C(118) 176.7(6) 1_555 1_555 1_555 1_555 yes
C(112) Rh(1) C(110) C(114) 81.1(4) 1_555 1_555 1_555 1_555 yes
C(112) Rh(1) C(110) C(115) -157.1(7) 1_555 1_555 1_555 1_555 yes
C(112) Rh(1) C(111) C(116) -122.4(8) 1_555 1_555 1_555 1_555 yes
C(112) Rh(1) C(113) C(114) -119.1(5) 1_555 1_555 1_555 1_555 yes
C(112) Rh(1) C(113) C(118) 120.1(8) 1_555 1_555 1_555 1_555 yes
C(112) Rh(1) C(114) C(113) 36.8(4) 1_555 1_555 1_555 1_555 yes
C(112) Rh(1) C(114) C(119) 157.9(8) 1_555 1_555 1_555 1_555 yes
C(112) C(111) Rh(1) C(113) -37.4(4) 1_555 1_555 1_555 1_555 yes
C(112) C(111) Rh(1) C(114) -80.9(4) 1_555 1_555 1_555 1_555 yes
C(112) C(111) C(110) C(114) -0.3(6) 1_555 1_555 1_555 1_555 yes
C(112) C(111) C(110) C(115) 179.8(6) 1_555 1_555 1_555 1_555 yes
C(112) C(113) Rh(1) C(114) 119.1(5) 1_555 1_555 1_555 1_555 yes
C(112) C(113) C(114) C(119) 178.1(6) 1_555 1_555 1_555 1_555 yes
C(113) Rh(1) C(110) C(114) 38.4(4) 1_555 1_555 1_555 1_555 yes
C(113) Rh(1) C(110) C(115) 160.2(7) 1_555 1_555 1_555 1_555 yes
C(113) Rh(1) C(111) C(116) -159.8(7) 1_555 1_555 1_555 1_555 yes
C(113) Rh(1) C(112) C(117) -123.6(8) 1_555 1_555 1_555 1_555 yes
C(113) Rh(1) C(114) C(119) 121.2(8) 1_555 1_555 1_555 1_555 yes
C(113) C(112) Rh(1) C(114) -37.4(4) 1_555 1_555 1_555 1_555 yes
C(113) C(112) C(111) C(116) -175.3(6) 1_555 1_555 1_555 1_555 yes
C(113) C(114) C(110) C(115) 178.9(6) 1_555 1_555 1_555 1_555 yes
C(114) Rh(1) C(110) C(115) 121.8(7) 1_555 1_555 1_555 1_555 yes
C(114) Rh(1) C(111) C(116) 156.7(7) 1_555 1_555 1_555 1_555 yes
C(114) Rh(1) C(112) C(117) -161.0(7) 1_555 1_555 1_555 1_555 yes
C(114) Rh(1) C(113) C(118) -120.8(9) 1_555 1_555 1_555 1_555 yes
C(114) C(110) C(111) C(116) 176.6(6) 1_555 1_555 1_555 1_555 yes
C(114) C(113) C(112) C(117) -178.5(6) 1_555 1_555 1_555 1_555 yes
C(115) C(110) C(111) C(116) -3.3(10) 1_555 1_555 1_555 1_555 yes
C(115) C(110) C(114) C(119) 2.9(10) 1_555 1_555 1_555 1_555 yes
C(116) C(111) C(112) C(117) 1.2(10) 1_555 1_555 1_555 1_555 yes
C(117) C(112) C(113) C(118) 0.5(10) 1_555 1_555 1_555 1_555 yes
C(118) C(113) C(114) C(119) -0.9(9) 1_555 1_555 1_555 1_555 yes
C(201) O(201) C(204) C(203) 7.6(6) 1_555 1_555 1_555 1_555 yes
C(201) O(201) C(204) C(205) 127.8(5) 1_555 1_555 1_555 1_555 yes
C(201) C(202) C(203) C(204) 34.3(5) 1_555 1_555 1_555 1_555 yes
C(202) C(201) O(201) C(204) 14.9(5) 1_555 1_555 1_555 1_555 yes
C(202) C(203) C(204) C(205) -143.3(5) 1_555 1_555 1_555 1_555 yes
C(210) Rh(2) C(211) C(212) -118.1(5) 1_555 1_555 1_555 1_555 yes
C(210) Rh(2) C(211) C(216) 118.3(6) 1_555 1_555 1_555 1_555 yes
C(210) Rh(2) C(212) C(211) 38.0(3) 1_555 1_555 1_555 1_555 yes
C(210) Rh(2) C(212) C(213) -81.8(4) 1_555 1_555 1_555 1_555 yes
C(210) Rh(2) C(212) C(217) 159.3(6) 1_555 1_555 1_555 1_555 yes
C(210) Rh(2) C(213) C(212) 79.6(3) 1_555 1_555 1_555 1_555 yes
C(210) Rh(2) C(213) C(214) -36.8(3) 1_555 1_555 1_555 1_555 yes
C(210) Rh(2) C(213) C(218) -157.2(7) 1_555 1_555 1_555 1_555 yes
C(210) Rh(2) C(214) C(213) 118.5(5) 1_555 1_555 1_555 1_555 yes
C(210) Rh(2) C(214) C(219) -120.2(8) 1_555 1_555 1_555 1_555 yes
C(210) C(211) Rh(2) C(212) 118.1(5) 1_555 1_555 1_555 1_555 yes
C(210) C(211) Rh(2) C(213) 81.2(4) 1_555 1_555 1_555 1_555 yes
C(210) C(211) Rh(2) C(214) 37.1(3) 1_555 1_555 1_555 1_555 yes
C(210) C(211) C(212) C(213) -3.6(5) 1_555 1_555 1_555 1_555 yes
C(210) C(211) C(212) C(217) 178.9(5) 1_555 1_555 1_555 1_555 yes
C(210) C(214) Rh(2) C(211) -37.8(3) 1_555 1_555 1_555 1_555 yes
C(210) C(214) Rh(2) C(212) -80.2(3) 1_555 1_555 1_555 1_555 yes
C(210) C(214) Rh(2) C(213) -118.5(5) 1_555 1_555 1_555 1_555 yes
C(210) C(214) C(213) C(212) -4.8(6) 1_555 1_555 1_555 1_555 yes
C(210) C(214) C(213) C(218) -175.6(5) 1_555 1_555 1_555 1_555 yes
C(211) Rh(2) C(210) C(214) 118.4(5) 1_555 1_555 1_555 1_555 yes
C(211) Rh(2) C(210) C(215) -119.7(7) 1_555 1_555 1_555 1_555 yes
C(211) Rh(2) C(212) C(213) -119.8(4) 1_555 1_555 1_555 1_555 yes
C(211) Rh(2) C(212) C(217) 121.3(7) 1_555 1_555 1_555 1_555 yes
C(211) Rh(2) C(213) C(212) 36.3(3) 1_555 1_555 1_555 1_555 yes
C(211) Rh(2) C(213) C(214) -80.1(3) 1_555 1_555 1_555 1_555 yes
C(211) Rh(2) C(213) C(218) 159.5(7) 1_555 1_555 1_555 1_555 yes
C(211) Rh(2) C(214) C(213) 80.7(3) 1_555 1_555 1_555 1_555 yes
C(211) Rh(2) C(214) C(219) -158.0(7) 1_555 1_555 1_555 1_555 yes
C(211) C(210) Rh(2) C(212) -37.1(3) 1_555 1_555 1_555 1_555 yes
C(211) C(210) Rh(2) C(213) -80.2(4) 1_555 1_555 1_555 1_555 yes
C(211) C(210) Rh(2) C(214) -118.4(5) 1_555 1_555 1_555 1_555 yes
C(211) C(210) C(214) C(213) 2.6(6) 1_555 1_555 1_555 1_555 yes
C(211) C(210) C(214) C(219) -179.1(5) 1_555 1_555 1_555 1_555 yes
C(211) C(212) Rh(2) C(213) 119.8(4) 1_555 1_555 1_555 1_555 yes
C(211) C(212) Rh(2) C(214) 80.6(3) 1_555 1_555 1_555 1_555 yes
C(211) C(212) C(213) C(214) 5.2(6) 1_555 1_555 1_555 1_555 yes
C(211) C(212) C(213) C(218) 175.8(5) 1_555 1_555 1_555 1_555 yes
C(212) Rh(2) C(210) C(214) 81.3(4) 1_555 1_555 1_555 1_555 yes
C(212) Rh(2) C(210) C(215) -156.8(7) 1_555 1_555 1_555 1_555 yes
C(212) Rh(2) C(211) C(216) -123.6(6) 1_555 1_555 1_555 1_555 yes
C(212) Rh(2) C(213) C(214) -116.4(4) 1_555 1_555 1_555 1_555 yes
C(212) Rh(2) C(213) C(218) 123.2(7) 1_555 1_555 1_555 1_555 yes
C(212) Rh(2) C(214) C(213) 38.3(3) 1_555 1_555 1_555 1_555 yes
C(212) Rh(2) C(214) C(219) 159.7(7) 1_555 1_555 1_555 1_555 yes
C(212) C(211) Rh(2) C(213) -36.9(3) 1_555 1_555 1_555 1_555 yes
C(212) C(211) Rh(2) C(214) -81.1(4) 1_555 1_555 1_555 1_555 yes
C(212) C(211) C(210) C(214) 0.6(5) 1_555 1_555 1_555 1_555 yes
C(212) C(211) C(210) C(215) -175.2(5) 1_555 1_555 1_555 1_555 yes
C(212) C(213) Rh(2) C(214) 116.4(4) 1_555 1_555 1_555 1_555 yes
C(212) C(213) C(214) C(219) 176.9(5) 1_555 1_555 1_555 1_555 yes
C(213) Rh(2) C(210) C(214) 38.2(4) 1_555 1_555 1_555 1_555 yes
C(213) Rh(2) C(210) C(215) 160.1(6) 1_555 1_555 1_555 1_555 yes
C(213) Rh(2) C(211) C(216) -160.5(6) 1_555 1_555 1_555 1_555 yes
C(213) Rh(2) C(212) C(217) -119.0(7) 1_555 1_555 1_555 1_555 yes
C(213) Rh(2) C(214) C(219) 121.3(7) 1_555 1_555 1_555 1_555 yes
C(213) C(212) Rh(2) C(214) -39.2(3) 1_555 1_555 1_555 1_555 yes
C(213) C(212) C(211) C(216) -177.8(5) 1_555 1_555 1_555 1_555 yes
C(213) C(214) C(210) C(215) 178.3(5) 1_555 1_555 1_555 1_555 yes
C(214) Rh(2) C(210) C(215) 121.9(7) 1_555 1_555 1_555 1_555 yes
C(214) Rh(2) C(211) C(216) 155.3(6) 1_555 1_555 1_555 1_555 yes
C(214) Rh(2) C(212) C(217) -158.2(6) 1_555 1_555 1_555 1_555 yes
C(214) Rh(2) C(213) C(218) -120.4(7) 1_555 1_555 1_555 1_555 yes
C(214) C(210) C(211) C(216) 175.0(5) 1_555 1_555 1_555 1_555 yes
C(214) C(213) C(212) C(217) -177.2(5) 1_555 1_555 1_555 1_555 yes
C(215) C(210) C(211) C(216) -0.7(8) 1_555 1_555 1_555 1_555 yes
C(215) C(210) C(214) C(219) -3.4(9) 1_555 1_555 1_555 1_555 yes
C(216) C(211) C(212) C(217) 4.6(8) 1_555 1_555 1_555 1_555 yes
C(217) C(212) C(213) C(218) -6.6(9) 1_555 1_555 1_555 1_555 yes
C(218) C(213) C(214) C(219) 6.1(9) 1_555 1_555 1_555 1_555 yes
C(301) O(301) C(304) C(303) 32.0(6) 1_555 1_555 1_555 1_555 yes
C(301) O(301) C(304) C(305) 149.7(6) 1_555 1_555 1_555 1_555 yes
C(301) C(302) C(303) C(304) 26.2(6) 1_555 1_555 1_555 1_555 yes
C(302) C(301) O(301) C(304) -15.5(6) 1_555 1_555 1_555 1_555 yes
C(302) C(303) C(304) C(305) -152.9(7) 1_555 1_555 1_555 1_555 yes
C(310) Rh(3) C(311) C(312) 117.7(5) 1_555 1_555 1_555 1_555 yes
C(310) Rh(3) C(311) C(316) -124.2(9) 1_555 1_555 1_555 1_555 yes
C(310) Rh(3) C(312) C(311) -38.2(4) 1_555 1_555 1_555 1_555 yes
C(310) Rh(3) C(312) C(313) 79.5(4) 1_555 1_555 1_555 1_555 yes
C(310) Rh(3) C(312) C(317) -161.4(8) 1_555 1_555 1_555 1_555 yes
C(310) Rh(3) C(313) C(312) -81.1(4) 1_555 1_555 1_555 1_555 yes
C(310) Rh(3) C(313) C(314) 36.4(4) 1_555 1_555 1_555 1_555 yes
C(310) Rh(3) C(313) C(318) 156.0(7) 1_555 1_555 1_555 1_555 yes
C(310) Rh(3) C(314) C(313) -119.0(6) 1_555 1_555 1_555 1_555 yes
C(310) Rh(3) C(314) C(319) 119.9(9) 1_555 1_555 1_555 1_555 yes
C(310) C(311) Rh(3) C(312) -117.7(5) 1_555 1_555 1_555 1_555 yes
C(310) C(311) Rh(3) C(313) -79.5(4) 1_555 1_555 1_555 1_555 yes
C(310) C(311) Rh(3) C(314) -36.6(4) 1_555 1_555 1_555 1_555 yes
C(310) C(311) C(312) C(313) -0.2(7) 1_555 1_555 1_555 1_555 yes
C(310) C(311) C(312) C(317) -179.3(7) 1_555 1_555 1_555 1_555 yes
C(310) C(314) Rh(3) C(311) 38.0(4) 1_555 1_555 1_555 1_555 yes
C(310) C(314) Rh(3) C(312) 80.8(5) 1_555 1_555 1_555 1_555 yes
C(310) C(314) Rh(3) C(313) 119.0(6) 1_555 1_555 1_555 1_555 yes
C(310) C(314) C(313) C(312) -1.3(7) 1_555 1_555 1_555 1_555 yes
C(310) C(314) C(313) C(318) 178.7(7) 1_555 1_555 1_555 1_555 yes
C(311) Rh(3) C(310) C(314) -118.3(6) 1_555 1_555 1_555 1_555 yes
C(311) Rh(3) C(310) C(315) 116.6(8) 1_555 1_555 1_555 1_555 yes
C(311) Rh(3) C(312) C(313) 117.7(5) 1_555 1_555 1_555 1_555 yes
C(311) Rh(3) C(312) C(317) -123.3(8) 1_555 1_555 1_555 1_555 yes
C(311) Rh(3) C(313) C(312) -37.6(4) 1_555 1_555 1_555 1_555 yes
C(311) Rh(3) C(313) C(314) 79.9(4) 1_555 1_555 1_555 1_555 yes
C(311) Rh(3) C(313) C(318) -160.4(7) 1_555 1_555 1_555 1_555 yes
C(311) Rh(3) C(314) C(313) -81.0(4) 1_555 1_555 1_555 1_555 yes
C(311) Rh(3) C(314) C(319) 157.9(8) 1_555 1_555 1_555 1_555 yes
C(311) C(310) Rh(3) C(312) 37.5(4) 1_555 1_555 1_555 1_555 yes
C(311) C(310) Rh(3) C(313) 81.0(4) 1_555 1_555 1_555 1_555 yes
C(311) C(310) Rh(3) C(314) 118.3(6) 1_555 1_555 1_555 1_555 yes
C(311) C(310) C(314) C(313) 1.2(8) 1_555 1_555 1_555 1_555 yes
C(311) C(310) C(314) C(319) 176.9(6) 1_555 1_555 1_555 1_555 yes
C(311) C(312) Rh(3) C(313) -117.7(5) 1_555 1_555 1_555 1_555 yes
C(311) C(312) Rh(3) C(314) -79.9(4) 1_555 1_555 1_555 1_555 yes
C(311) C(312) C(313) C(314) 0.9(7) 1_555 1_555 1_555 1_555 yes
C(311) C(312) C(313) C(318) -179.1(7) 1_555 1_555 1_555 1_555 yes
C(312) Rh(3) C(310) C(314) -80.8(4) 1_555 1_555 1_555 1_555 yes
C(312) Rh(3) C(310) C(315) 154.2(8) 1_555 1_555 1_555 1_555 yes
C(312) Rh(3) C(311) C(316) 118.2(9) 1_555 1_555 1_555 1_555 yes
C(312) Rh(3) C(313) C(314) 117.5(6) 1_555 1_555 1_555 1_555 yes
C(312) Rh(3) C(313) C(318) -122.9(8) 1_555 1_555 1_555 1_555 yes
C(312) Rh(3) C(314) C(313) -38.2(4) 1_555 1_555 1_555 1_555 yes
C(312) Rh(3) C(314) C(319) -159.3(8) 1_555 1_555 1_555 1_555 yes
C(312) C(311) Rh(3) C(313) 38.1(4) 1_555 1_555 1_555 1_555 yes
C(312) C(311) Rh(3) C(314) 81.1(4) 1_555 1_555 1_555 1_555 yes
C(312) C(311) C(310) C(314) -0.6(8) 1_555 1_555 1_555 1_555 yes
C(312) C(311) C(310) C(315) 175.9(7) 1_555 1_555 1_555 1_555 yes
C(312) C(313) Rh(3) C(314) -117.5(6) 1_555 1_555 1_555 1_555 yes
C(312) C(313) C(314) C(319) -177.0(6) 1_555 1_555 1_555 1_555 yes
C(313) Rh(3) C(310) C(314) -37.3(4) 1_555 1_555 1_555 1_555 yes
C(313) Rh(3) C(310) C(315) -162.3(8) 1_555 1_555 1_555 1_555 yes
C(313) Rh(3) C(311) C(316) 156.3(8) 1_555 1_555 1_555 1_555 yes
C(313) Rh(3) C(312) C(317) 119.1(9) 1_555 1_555 1_555 1_555 yes
C(313) Rh(3) C(314) C(319) -121.1(9) 1_555 1_555 1_555 1_555 yes
C(313) C(312) Rh(3) C(314) 37.7(4) 1_555 1_555 1_555 1_555 yes
C(313) C(312) C(311) C(316) 175.1(7) 1_555 1_555 1_555 1_555 yes
C(313) C(314) C(310) C(315) -175.1(7) 1_555 1_555 1_555 1_555 yes
C(314) Rh(3) C(310) C(315) -125.0(9) 1_555 1_555 1_555 1_555 yes
C(314) Rh(3) C(311) C(316) -160.8(8) 1_555 1_555 1_555 1_555 yes
C(314) Rh(3) C(312) C(317) 156.8(8) 1_555 1_555 1_555 1_555 yes
C(314) Rh(3) C(313) C(318) 119.7(8) 1_555 1_555 1_555 1_555 yes
C(314) C(310) C(311) C(316) -175.6(8) 1_555 1_555 1_555 1_555 yes
C(314) C(313) C(312) C(317) -179.9(6) 1_555 1_555 1_555 1_555 yes
C(315) C(310) C(311) C(316) 0(1) 1_555 1_555 1_555 1_555 yes
C(315) C(310) C(314) C(319) 0(1) 1_555 1_555 1_555 1_555 yes
C(316) C(311) C(312) C(317) -4(1) 1_555 1_555 1_555 1_555 yes
C(317) C(312) C(313) C(318) 0(1) 1_555 1_555 1_555 1_555 yes
C(318) C(313) C(314) C(319) 2(1) 1_555 1_555 1_555 1_555 yes
